data_4064318
loop_
_publ_author_name
'Cui, Peng'
'Chen, Yaofeng'
'Li, Guangyu'
'Xia, Wei'

_publ_section_title
;
 Versatile Reactivities ofansa-Heteroborabenzene Divalent Ytterbium Amide
 toward Alkali-Metal Salts and the Generation of Heterometallic
 Ytterbium&#x2212;Alkali-Metal Boratabenzene Complexes
;
_journal_issue 7
_journal_name_full Organometallics
_journal_page_first 2012
_journal_paper_doi 10.1021/om200040z
_journal_volume 30
_journal_year 2011
_chemical_formula_sum 'C30 H66 B2 Li4 N4 Si4'
_chemical_formula_weight 644.61
_chemical_name_systematic
; 
 ? 
;
_space_group_IT_number 2
_symmetry_cell_setting triclinic
_symmetry_space_group_name_Hall '-P 1'
_symmetry_space_group_name_H-M 'P -1'
_atom_sites_solution_hydrogens geom
_atom_sites_solution_primary direct
_atom_sites_solution_secondary difmap
_audit_creation_method SHELXL-97
_cell_angle_alpha 112.587(2)
_cell_angle_beta 103.302(2)
_cell_angle_gamma 93.817(2)
_cell_formula_units_Z 2
_cell_length_a 8.9337(12)
_cell_length_b 14.898(2)
_cell_length_c 18.102(3)
_cell_measurement_reflns_used 4234
_cell_measurement_temperature 133(2)
_cell_measurement_theta_max 28.01
_cell_measurement_theta_min 2.33
_cell_volume 2132.4(5)
_computing_cell_refinement 'Bruker SAINT'
_computing_data_collection 'Bruker APEX2'
_computing_data_reduction 'Bruker SAINT'
_computing_molecular_graphics 'Bruker SHELXTL'
_computing_publication_material 'Bruker SHELXTL'
_computing_structure_refinement 'SHELXL-97 (Sheldrick, 1997)'
_computing_structure_solution 'SHELXS-97 (Sheldrick, 1990)'
_diffrn_ambient_temperature 133(2)
_diffrn_measured_fraction_theta_full 0.981
_diffrn_measured_fraction_theta_max 0.981
_diffrn_measurement_device_type 'Bruker APEX-II CCD'
_diffrn_measurement_method '\f and \w scans'
_diffrn_radiation_monochromator graphite
_diffrn_radiation_source 'fine-focus sealed tube'
_diffrn_radiation_type MoK\a
_diffrn_radiation_wavelength 0.71073
_diffrn_reflns_av_R_equivalents 0.0373
_diffrn_reflns_av_sigmaI/netI 0.0705
_diffrn_reflns_limit_h_max 10
_diffrn_reflns_limit_h_min -10
_diffrn_reflns_limit_k_max 17
_diffrn_reflns_limit_k_min -17
_diffrn_reflns_limit_l_max 16
_diffrn_reflns_limit_l_min -21
_diffrn_reflns_number 12903
_diffrn_reflns_theta_full 25.05
_diffrn_reflns_theta_max 25.05
_diffrn_reflns_theta_min 1.50
_diffrn_standards_number 0
_exptl_absorpt_coefficient_mu 0.162
_exptl_absorpt_correction_T_max 0.9683
_exptl_absorpt_correction_T_min 0.9455
_exptl_absorpt_correction_type multi-scan
_exptl_absorpt_process_details sadabs
_exptl_crystal_colour colourless
_exptl_crystal_density_diffrn 1.004
_exptl_crystal_density_method 'not measured'
_exptl_crystal_description block
_exptl_crystal_F_000 704
_exptl_crystal_size_max 0.35
_exptl_crystal_size_mid 0.30
_exptl_crystal_size_min 0.20
_refine_diff_density_max 0.487
_refine_diff_density_min -0.357
_refine_diff_density_rms 0.097
_refine_ls_extinction_method none
_refine_ls_goodness_of_fit_ref 1.061
_refine_ls_hydrogen_treatment constr
_refine_ls_matrix_type full
_refine_ls_number_parameters 413
_refine_ls_number_reflns 7417
_refine_ls_number_restraints 0
_refine_ls_restrained_S_all 1.061
_refine_ls_R_factor_all 0.0936
_refine_ls_R_factor_gt 0.0612
_refine_ls_shift/su_max 0.000
_refine_ls_shift/su_mean 0.000
_refine_ls_structure_factor_coef Fsqd
_refine_ls_weighting_details 'calc w=1/[\s^2^(Fo^2^)+(0.1379P)^2^+0.1305P] where P=(Fo^2^+2Fc^2^)/3'
_refine_ls_weighting_scheme calc
_refine_ls_wR_factor_gt 0.1804
_refine_ls_wR_factor_ref 0.2195
_reflns_number_gt 5211
_reflns_number_total 7417
_reflns_threshold_expression >2sigma(I)
_cod_data_source_file om200040z_si_001.cif
_cod_data_source_block mo_dm10144_0m
_cod_depositor_comments
;
The following automatic conversions were performed:

'_symmetry_cell_setting' value 'Triclinic' changed to 'triclinic'
according to /home/saulius/struct/CIF-dictionaries/cif_core.dic
dictionary named 'cif_core.dic' version 2.4.1 from 2010-06-29.

Automatic conversion script
Id: cif_fix_values 1715 2011-07-08 13:25:40Z adriana 
;
_cod_original_cell_volume 2132.3(5)
_cod_original_sg_symbol_H-M P-1
_cod_database_code 4064318

loop_
_symmetry_equiv_pos_as_xyz
'x, y, z'
'-x, -y, -z'

loop_
_atom_site_label
_atom_site_type_symbol
_atom_site_fract_x
_atom_site_fract_y
_atom_site_fract_z
_atom_site_U_iso_or_equiv
_atom_site_adp_type
_atom_site_occupancy
_atom_site_symmetry_multiplicity
_atom_site_calc_flag
_atom_site_refinement_flags
Li1 Li 0.7060(7) 0.2536(4) 0.3885(4) 0.0285(14) Uani 1 1 d .
Li2 Li 0.8078(8) 0.3046(5) 0.5743(4) 0.0341(15) Uani 1 1 d .
Li3 Li 0.7267(8) 0.5027(5) 0.7569(4) 0.0347(15) Uani 1 1 d .
Li4 Li 0.5682(7) 0.6739(5) 0.7642(4) 0.0304(14) Uani 1 1 d .
N1 N 0.5411(4) 0.0863(2) 0.1775(2) 0.0307(7) Uani 1 1 d .
N2 N 0.8367(3) 0.21325(19) 0.46904(17) 0.0176(6) Uani 1 1 d .
N3 N 0.8200(4) 0.2763(2) 0.7633(2) 0.0354(8) Uani 1 1 d .
N4 N 0.6925(3) 0.6239(2) 0.83913(17) 0.0204(6) Uani 1 1 d .
Si1 Si 0.74730(10) 0.10069(6) 0.45681(6) 0.0197(3) Uani 1 1 d .
Si2 Si 1.02860(10) 0.24194(7) 0.47446(6) 0.0212(3) Uani 1 1 d .
Si3 Si 0.86869(11) 0.70239(7) 0.88705(6) 0.0261(3) Uani 1 1 d .
Si4 Si 0.58144(11) 0.59005(8) 0.89310(7) 0.0276(3) Uani 1 1 d .
B1 B 0.5540(5) 0.1826(3) 0.2405(3) 0.0249(9) Uani 1 1 d .
B2 B 0.7958(5) 0.3352(3) 0.7180(3) 0.0267(9) Uani 1 1 d .
C1 C 0.6773(4) 0.2715(3) 0.2599(2) 0.0266(8) Uani 1 1 d .
H1A H 0.7576 0.2605 0.2322 0.032 Uiso 1 1 d R
C2 C 0.6851(4) 0.3632(3) 0.3237(2) 0.0288(9) Uani 1 1 d .
H2A H 0.7742 0.4120 0.3383 0.035 Uiso 1 1 d R
C3 C 0.5820(4) 0.3802(3) 0.3745(2) 0.0292(8) Uani 1 1 d .
H3A H 0.5982 0.4427 0.4202 0.035 Uiso 1 1 d R
C4 C 0.4646(4) 0.3033(3) 0.3594(2) 0.0283(8) Uani 1 1 d .
H4A H 0.4042 0.3126 0.3981 0.034 Uiso 1 1 d R
C5 C 0.4465(4) 0.2099(3) 0.2978(2) 0.0270(8) Uani 1 1 d .
H5A H 0.3765 0.1579 0.2967 0.032 Uiso 1 1 d R
C6 C 0.6408(5) 0.0640(3) 0.1201(3) 0.0386(10) Uani 1 1 d .
H6A H 0.6711 0.1241 0.1122 0.046 Uiso 1 1 calc R
H6B H 0.5798 0.0127 0.0652 0.046 Uiso 1 1 calc R
C7 C 0.7879(5) 0.0281(3) 0.1518(3) 0.0465(11) Uani 1 1 d .
H7A H 0.8508 0.0796 0.2051 0.070 Uiso 1 1 calc R
H7B H 0.8488 0.0132 0.1112 0.070 Uiso 1 1 calc R
H7C H 0.7587 -0.0317 0.1595 0.070 Uiso 1 1 calc R
C8 C 0.4358(5) 0.0003(3) 0.1686(3) 0.0408(10) Uani 1 1 d .
H8A H 0.4204 0.0109 0.2236 0.049 Uiso 1 1 calc R
H8B H 0.4856 -0.0589 0.1502 0.049 Uiso 1 1 calc R
C9 C 0.2766(6) -0.0188(4) 0.1062(4) 0.0615(15) Uani 1 1 d .
H9A H 0.2186 0.0341 0.1289 0.092 Uiso 1 1 calc R
H9B H 0.2176 -0.0823 0.0960 0.092 Uiso 1 1 calc R
H9C H 0.2914 -0.0204 0.0538 0.092 Uiso 1 1 calc R
C10 C 0.5377(4) 0.1046(3) 0.4557(3) 0.0321(9) Uani 1 1 d .
H10A H 0.5318 0.1468 0.5115 0.048 Uiso 1 1 calc R
H10B H 0.4827 0.0377 0.4389 0.048 Uiso 1 1 calc R
H10C H 0.4890 0.1314 0.4161 0.048 Uiso 1 1 calc R
C11 C 0.8364(4) 0.0674(3) 0.5456(2) 0.0305(9) Uani 1 1 d .
H11A H 0.9441 0.0580 0.5459 0.046 Uiso 1 1 calc R
H11B H 0.7754 0.0061 0.5388 0.046 Uiso 1 1 calc R
H11C H 0.8361 0.1206 0.5983 0.046 Uiso 1 1 calc R
C12 C 0.7442(5) -0.0042(3) 0.3570(2) 0.0321(9) Uani 1 1 d .
H12A H 0.6980 0.0119 0.3100 0.048 Uiso 1 1 calc R
H12B H 0.6818 -0.0641 0.3518 0.048 Uiso 1 1 calc R
H12C H 0.8511 -0.0152 0.3570 0.048 Uiso 1 1 calc R
C13 C 1.1684(4) 0.2493(3) 0.5722(3) 0.0402(10) Uani 1 1 d .
H13A H 1.1407 0.2951 0.6207 0.060 Uiso 1 1 calc R
H13B H 1.2748 0.2730 0.5741 0.060 Uiso 1 1 calc R
H13C H 1.1627 0.1837 0.5729 0.060 Uiso 1 1 calc R
C14 C 1.0936(5) 0.1565(3) 0.3853(3) 0.0379(10) Uani 1 1 d .
H14A H 1.0796 0.0896 0.3831 0.057 Uiso 1 1 calc R
H14B H 1.2041 0.1789 0.3933 0.057 Uiso 1 1 calc R
H14C H 1.0311 0.1563 0.3331 0.057 Uiso 1 1 calc R
C15 C 1.0652(5) 0.3678(3) 0.4738(3) 0.0400(10) Uani 1 1 d .
H15A H 1.0157 0.3640 0.4182 0.060 Uiso 1 1 calc R
H15B H 1.1779 0.3903 0.4884 0.060 Uiso 1 1 calc R
H15C H 1.0210 0.4145 0.5146 0.060 Uiso 1 1 calc R
C16 C 0.6369(4) 0.3346(3) 0.6628(2) 0.0265(8) Uani 1 1 d .
H16A H 0.5528 0.2835 0.6502 0.032 Uiso 1 1 d R
C17 C 0.6199(4) 0.3946(3) 0.6192(2) 0.0294(8) Uani 1 1 d .
H17A H 0.5215 0.3839 0.5795 0.035 Uiso 1 1 d R
C18 C 0.7455(5) 0.4594(3) 0.6228(2) 0.0326(9) Uani 1 1 d .
H18A H 0.7315 0.4953 0.5885 0.039 Uiso 1 1 d R
C19 C 0.8949(5) 0.4656(3) 0.6725(3) 0.0342(9) Uani 1 1 d .
H19A H 0.9815 0.5028 0.6687 0.041 Uiso 1 1 d R
C20 C 0.9261(4) 0.4092(3) 0.7178(2) 0.0308(9) Uani 1 1 d .
H20A H 1.0321 0.4093 0.7441 0.037 Uiso 1 1 d R
C21 C 0.9672(6) 0.2867(4) 0.8232(3) 0.0506(13) Uani 1 1 d .
H21A H 0.9449 0.2769 0.8709 0.061 Uiso 1 1 calc R
H21B H 1.0246 0.3548 0.8445 0.061 Uiso 1 1 calc R
C22 C 1.0710(7) 0.2147(5) 0.7876(3) 0.0707(17) Uani 1 1 d .
H22A H 1.0170 0.1470 0.7684 0.106 Uiso 1 1 calc R
H22B H 1.1685 0.2264 0.8307 0.106 Uiso 1 1 calc R
H22C H 1.0946 0.2242 0.7405 0.106 Uiso 1 1 calc R
C23 C 0.6933(6) 0.2032(3) 0.7571(3) 0.0486(12) Uani 1 1 d .
H23A H 0.7392 0.1488 0.7671 0.058 Uiso 1 1 calc R
H23B H 0.6232 0.1750 0.6996 0.058 Uiso 1 1 calc R
C24 C 0.5964(7) 0.2440(4) 0.8176(4) 0.0601(14) Uani 1 1 d .
H24A H 0.5077 0.1932 0.8053 0.090 Uiso 1 1 calc R
H24B H 0.5579 0.3017 0.8118 0.090 Uiso 1 1 calc R
H24C H 0.6612 0.2633 0.8747 0.090 Uiso 1 1 calc R
C25 C 0.9273(4) 0.7447(3) 0.8109(3) 0.0385(10) Uani 1 1 d .
H25A H 0.9218 0.6872 0.7596 0.058 Uiso 1 1 calc R
H25B H 1.0344 0.7815 0.8352 0.058 Uiso 1 1 calc R
H25C H 0.8564 0.7874 0.7981 0.058 Uiso 1 1 calc R
C26 C 0.8656(5) 0.8172(3) 0.9781(3) 0.0456(11) Uani 1 1 d .
H26A H 0.7854 0.8521 0.9603 0.068 Uiso 1 1 calc R
H26B H 0.9679 0.8600 1.0002 0.068 Uiso 1 1 calc R
H26C H 0.8419 0.7995 1.0216 0.068 Uiso 1 1 calc R
C27 C 1.0340(5) 0.6456(3) 0.9249(3) 0.0446(11) Uani 1 1 d .
H27A H 1.0090 0.6212 0.9645 0.067 Uiso 1 1 calc R
H27B H 1.1294 0.6953 0.9524 0.067 Uiso 1 1 calc R
H27C H 1.0500 0.5905 0.8775 0.067 Uiso 1 1 calc R
C28 C 0.4988(6) 0.6936(4) 0.9598(3) 0.0564(13) Uani 1 1 d .
H28A H 0.5841 0.7429 1.0045 0.085 Uiso 1 1 calc R
H28B H 0.4286 0.6677 0.9841 0.085 Uiso 1 1 calc R
H28C H 0.4405 0.7242 0.9257 0.085 Uiso 1 1 calc R
C29 C 0.6918(5) 0.5335(4) 0.9601(3) 0.0505(13) Uani 1 1 d .
H29A H 0.7504 0.4869 0.9288 0.076 Uiso 1 1 calc R
H29B H 0.6183 0.4985 0.9768 0.076 Uiso 1 1 calc R
H29C H 0.7644 0.5855 1.0099 0.076 Uiso 1 1 calc R
C30 C 0.4073(5) 0.4961(3) 0.8173(3) 0.0414(11) Uani 1 1 d .
H30A H 0.3398 0.5264 0.7862 0.062 Uiso 1 1 calc R
H30B H 0.3489 0.4721 0.8477 0.062 Uiso 1 1 calc R
H30C H 0.4421 0.4407 0.7785 0.062 Uiso 1 1 calc R

loop_
_atom_site_aniso_label
_atom_site_aniso_U_11
_atom_site_aniso_U_22
_atom_site_aniso_U_33
_atom_site_aniso_U_23
_atom_site_aniso_U_13
_atom_site_aniso_U_12
Li1 0.027(3) 0.034(3) 0.028(3) 0.020(3) 0.000(3) 0.008(3)
Li2 0.035(3) 0.031(3) 0.028(4) 0.003(3) 0.011(3) 0.004(3)
Li3 0.034(3) 0.033(3) 0.034(4) 0.010(3) 0.012(3) 0.003(3)
Li4 0.025(3) 0.037(3) 0.033(4) 0.022(3) 0.001(3) 0.007(3)
N1 0.0335(17) 0.0305(16) 0.0275(18) 0.0129(14) 0.0070(14) 0.0006(13)
N2 0.0144(13) 0.0235(14) 0.0181(15) 0.0110(12) 0.0059(11) 0.0049(11)
N3 0.051(2) 0.0339(17) 0.0207(17) 0.0116(15) 0.0075(15) 0.0130(15)
N4 0.0166(14) 0.0281(15) 0.0172(15) 0.0101(13) 0.0043(12) 0.0052(11)
Si1 0.0171(5) 0.0213(5) 0.0236(5) 0.0128(4) 0.0048(4) 0.0030(4)
Si2 0.0148(5) 0.0260(5) 0.0262(6) 0.0141(4) 0.0063(4) 0.0032(4)
Si3 0.0166(5) 0.0314(5) 0.0233(6) 0.0065(4) 0.0016(4) 0.0023(4)
Si4 0.0224(5) 0.0417(6) 0.0240(6) 0.0180(5) 0.0084(4) 0.0050(4)
B1 0.022(2) 0.033(2) 0.024(2) 0.0180(19) 0.0035(17) 0.0073(17)
B2 0.031(2) 0.025(2) 0.021(2) 0.0022(18) 0.0116(18) 0.0073(17)
C1 0.0187(17) 0.038(2) 0.030(2) 0.0215(18) 0.0049(15) 0.0078(15)
C2 0.0198(17) 0.031(2) 0.036(2) 0.0221(18) -0.0034(16) -0.0006(15)
C3 0.032(2) 0.0313(19) 0.021(2) 0.0102(16) 0.0010(16) 0.0095(16)
C4 0.0266(19) 0.043(2) 0.028(2) 0.0238(18) 0.0104(16) 0.0146(16)
C5 0.0204(17) 0.037(2) 0.029(2) 0.0211(18) 0.0033(15) 0.0010(15)
C6 0.048(2) 0.038(2) 0.024(2) 0.0084(18) 0.0084(19) 0.0070(19)
C7 0.054(3) 0.043(2) 0.043(3) 0.013(2) 0.020(2) 0.018(2)
C8 0.045(2) 0.033(2) 0.039(3) 0.018(2) -0.001(2) -0.0035(18)
C9 0.049(3) 0.066(3) 0.061(4) 0.034(3) -0.009(3) -0.010(2)
C10 0.0208(18) 0.039(2) 0.045(3) 0.028(2) 0.0067(17) 0.0017(16)
C11 0.034(2) 0.0306(19) 0.032(2) 0.0185(18) 0.0082(17) 0.0050(16)
C12 0.035(2) 0.0265(19) 0.028(2) 0.0070(17) 0.0043(17) 0.0005(16)
C13 0.0188(18) 0.060(3) 0.043(3) 0.028(2) -0.0001(17) 0.0021(18)
C14 0.031(2) 0.047(2) 0.044(3) 0.019(2) 0.0229(19) 0.0072(18)
C15 0.029(2) 0.036(2) 0.064(3) 0.026(2) 0.020(2) 0.0023(17)
C16 0.0249(18) 0.0275(18) 0.024(2) 0.0087(16) 0.0070(15) -0.0016(15)
C17 0.0307(19) 0.034(2) 0.025(2) 0.0146(17) 0.0063(16) 0.0090(16)
C18 0.051(2) 0.0296(19) 0.028(2) 0.0163(17) 0.0222(19) 0.0106(17)
C19 0.036(2) 0.0261(19) 0.040(2) 0.0084(18) 0.0217(19) -0.0002(16)
C20 0.0201(18) 0.035(2) 0.026(2) 0.0009(17) 0.0048(16) 0.0040(15)
C21 0.066(3) 0.060(3) 0.030(2) 0.022(2) 0.006(2) 0.033(2)
C22 0.080(4) 0.094(4) 0.045(3) 0.034(3) 0.011(3) 0.051(3)
C23 0.082(3) 0.034(2) 0.044(3) 0.025(2) 0.027(3) 0.015(2)
C24 0.091(4) 0.048(3) 0.066(4) 0.033(3) 0.049(3) 0.016(3)
C25 0.025(2) 0.041(2) 0.044(3) 0.014(2) 0.0084(18) -0.0031(17)
C26 0.034(2) 0.043(2) 0.041(3) 0.001(2) 0.006(2) 0.0009(19)
C27 0.026(2) 0.056(3) 0.047(3) 0.022(2) -0.0019(19) 0.0126(19)
C28 0.051(3) 0.079(3) 0.055(3) 0.027(3) 0.040(3) 0.023(3)
C29 0.041(2) 0.081(3) 0.044(3) 0.048(3) 0.004(2) -0.001(2)
C30 0.027(2) 0.061(3) 0.046(3) 0.034(2) 0.0092(19) -0.0001(19)

loop_
_atom_type_symbol
_atom_type_description
_atom_type_scat_dispersion_real
_atom_type_scat_dispersion_imag
_atom_type_scat_source
C C 0.0033 0.0016 'International Tables Vol C Tables 4.2.6.8 and 6.1.1.4'
H H 0.0000 0.0000 'International Tables Vol C Tables 4.2.6.8 and 6.1.1.4'
N N 0.0061 0.0033 'International Tables Vol C Tables 4.2.6.8 and 6.1.1.4'
Li Li -0.0003 0.0001 'International Tables Vol C Tables 4.2.6.8 and 6.1.1.4'
B B 0.0013 0.0007 'International Tables Vol C Tables 4.2.6.8 and 6.1.1.4'
Si Si 0.0817 0.0704 'International Tables Vol C Tables 4.2.6.8 and 6.1.1.4'

loop_
_geom_angle_atom_site_label_1
_geom_angle_atom_site_label_2
_geom_angle_atom_site_label_3
_geom_angle
_geom_angle_site_symmetry_1
_geom_angle_site_symmetry_3
N2 Li1 C3 143.8(4) . .
N2 Li1 C4 140.7(4) . .
C3 Li1 C4 34.96(15) . .
N2 Li1 C2 147.1(3) . .
C3 Li1 C2 35.35(16) . .
C4 Li1 C2 62.47(19) . .
N2 Li1 C5 139.2(3) . .
C3 Li1 C5 62.34(19) . .
C4 Li1 C5 33.87(15) . .
C2 Li1 C5 73.6(2) . .
N2 Li1 C1 145.2(3) . .
C3 Li1 C1 62.9(2) . .
C4 Li1 C1 73.9(2) . .
C2 Li1 C1 34.15(15) . .
C5 Li1 C1 63.97(19) . .
N2 Li1 B1 139.5(3) . .
C3 Li1 B1 76.3(2) . .
C4 Li1 B1 64.06(19) . .
C2 Li1 B1 64.1(2) . .
C5 Li1 B1 36.71(16) . .
C1 Li1 B1 36.76(15) . .
N2 Li1 Si1 33.07(13) . .
C3 Li1 Si1 150.4(3) . .
C4 Li1 Si1 121.3(3) . .
C2 Li1 Si1 173.9(3) . .
C5 Li1 Si1 106.8(2) . .
C1 Li1 Si1 140.3(3) . .
B1 Li1 Si1 112.4(2) . .
N2 Li1 Si2 32.63(13) . .
C3 Li1 Si2 134.6(3) . .
C4 Li1 Si2 162.7(3) . .
C2 Li1 Si2 116.9(2) . .
C5 Li1 Si2 162.4(3) . .
C1 Li1 Si2 115.9(3) . .
B1 Li1 Si2 132.5(3) . .
Si1 Li1 Si2 61.15(11) . .
N2 Li1 Li2 38.98(19) . .
C3 Li1 Li2 105.9(3) . .
C4 Li1 Li2 107.4(3) . .
C2 Li1 Li2 127.5(3) . .
C5 Li1 Li2 128.3(3) . .
C1 Li1 Li2 159.5(3) . .
B1 Li1 Li2 162.3(3) . .
Si1 Li1 Li2 57.19(16) . .
Si2 Li1 Li2 58.18(16) . .
N2 Li2 C18 135.4(4) . .
N2 Li2 C19 140.6(4) . .
C18 Li2 C19 35.47(17) . .
N2 Li2 C17 137.8(4) . .
C18 Li2 C17 35.46(16) . .
C19 Li2 C17 63.0(2) . .
N2 Li2 C20 147.1(4) . .
C18 Li2 C20 63.1(2) . .
C19 Li2 C20 34.11(17) . .
C17 Li2 C20 74.4(2) . .
N2 Li2 C16 144.0(3) . .
C18 Li2 C16 63.2(2) . .
C19 Li2 C16 74.2(2) . .
C17 Li2 C16 34.39(16) . .
C20 Li2 C16 64.3(2) . .
N2 Li2 B2 147.9(4) . .
C18 Li2 B2 76.6(2) . .
C19 Li2 B2 64.3(2) . .
C17 Li2 B2 64.3(2) . .
C20 Li2 B2 36.99(17) . .
C16 Li2 B2 36.49(16) . .
N2 Li2 Si1 35.41(14) . .
C18 Li2 Si1 152.4(3) . .
C19 Li2 Si1 171.5(3) . .
C17 Li2 Si1 125.3(3) . .
C20 Li2 Si1 141.9(3) . .
C16 Li2 Si1 111.6(3) . .
B2 Li2 Si1 116.3(3) . .
N2 Li2 Si2 34.03(13) . .
C18 Li2 Si2 125.3(3) . .
C19 Li2 Si2 110.4(3) . .
C17 Li2 Si2 154.8(3) . .
C20 Li2 Si2 114.7(3) . .
C16 Li2 Si2 170.7(3) . .
B2 Li2 Si2 137.4(3) . .
Si1 Li2 Si2 63.00(13) . .
N2 Li2 Li1 39.00(19) . .
C18 Li2 Li1 99.0(3) . .
C19 Li2 Li1 122.0(3) . .
C17 Li2 Li1 101.3(3) . .
C20 Li2 Li1 155.3(3) . .
C16 Li2 Li1 125.0(3) . .
B2 Li2 Li1 161.0(3) . .
Si1 Li2 Li1 60.43(17) . .
Si2 Li2 Li1 60.08(17) . .
N4 Li3 C17 140.0(4) . .
N4 Li3 C18 132.5(4) . .
C17 Li3 C18 35.35(17) . .
N4 Li3 C19 134.4(4) . .
C17 Li3 C19 62.9(2) . .
C18 Li3 C19 35.21(18) . .
N4 Li3 C16 149.9(4) . .
C17 Li3 C16 34.65(16) . .
C18 Li3 C16 63.2(2) . .
C19 Li3 C16 74.5(2) . .
N4 Li3 C20 142.9(4) . .
C17 Li3 C20 74.2(2) . .
C18 Li3 C20 62.6(2) . .
C19 Li3 C20 33.91(17) . .
C16 Li3 C20 64.4(2) . .
N4 Li3 B2 150.8(4) . .
C17 Li3 B2 64.5(2) . .
C18 Li3 B2 76.4(2) . .
C19 Li3 B2 64.3(2) . .
C16 Li3 B2 36.73(16) . .
C20 Li3 B2 36.98(16) . .
N4 Li3 Si4 33.90(15) . .
C17 Li3 Si4 131.3(3) . .
C18 Li3 Si4 153.7(3) . .
C19 Li3 Si4 165.3(3) . .
C16 Li3 Si4 119.0(3) . .
C20 Li3 Si4 143.6(3) . .
B2 Li3 Si4 122.2(3) . .
N4 Li3 Si3 33.58(14) . .
C17 Li3 Si3 151.4(3) . .
C18 Li3 Si3 120.1(3) . .
C19 Li3 Si3 104.4(2) . .
C16 Li3 Si3 172.5(3) . .
C20 Li3 Si3 110.4(2) . .
B2 Li3 Si3 136.0(3) . .
Si4 Li3 Si3 61.43(13) . .
N4 Li3 Li4 40.5(2) . .
C17 Li3 Li4 101.2(3) . .
C18 Li3 Li4 95.6(3) . .
C19 Li3 Li4 116.3(3) . .
C16 Li3 Li4 127.6(3) . .
C20 Li3 Li4 149.0(3) . .
B2 Li3 Li4 164.3(3) . .
Si4 Li3 Li4 61.46(18) . .
Si3 Li3 Li4 59.69(17) . .
N4 Li4 C2 137.9(3) . 2_666
N4 Li4 C4 146.1(4) . 2_666
C2 Li4 C4 62.4(2) 2_666 2_666
N4 Li4 C3 140.6(3) . 2_666
C2 Li4 C3 35.16(16) 2_666 2_666
C4 Li4 C3 34.68(16) 2_666 2_666
N4 Li4 C5 148.4(3) . 2_666
C2 Li4 C5 73.7(2) 2_666 2_666
C4 Li4 C5 33.82(16) 2_666 2_666
C3 Li4 C5 61.9(2) 2_666 2_666
N4 Li4 C1 139.4(4) . 2_666
C2 Li4 C1 34.24(15) 2_666 2_666
C4 Li4 C1 73.9(2) 2_666 2_666
C3 Li4 C1 62.59(19) 2_666 2_666
C5 Li4 C1 64.06(19) 2_666 2_666
N4 Li4 B1 143.5(4) . 2_666
C2 Li4 B1 63.94(19) 2_666 2_666
C4 Li4 B1 63.7(2) 2_666 2_666
C3 Li4 B1 75.4(2) 2_666 2_666
C5 Li4 B1 36.55(16) 2_666 2_666
C1 Li4 B1 36.65(15) 2_666 2_666
N4 Li4 Si3 33.80(13) . .
C2 Li4 Si3 171.2(3) 2_666 .
C4 Li4 Si3 125.9(3) 2_666 .
C3 Li4 Si3 150.2(3) 2_666 .
C5 Li4 Si3 114.7(2) 2_666 .
C1 Li4 Si3 145.6(3) 2_666 .
B1 Li4 Si3 120.9(3) 2_666 .
N4 Li4 Li3 40.26(19) . .
C2 Li4 Li3 116.1(3) 2_666 .
C4 Li4 Li3 111.2(3) 2_666 .
C3 Li4 Li3 101.5(3) 2_666 .
C5 Li4 Li3 138.0(3) 2_666 .
C1 Li4 Li3 145.8(3) 2_666 .
B1 Li4 Li3 174.5(3) 2_666 .
Si3 Li4 Li3 59.90(17) . .
N4 Li4 Si4 32.09(14) . .
C2 Li4 Si4 110.6(2) 2_666 .
C4 Li4 Si4 165.4(3) 2_666 .
C3 Li4 Si4 132.7(3) 2_666 .
C5 Li4 Si4 160.1(3) 2_666 .
C1 Li4 Si4 108.0(2) 2_666 .
B1 Li4 Si4 126.5(3) 2_666 .
Si3 Li4 Si4 60.61(12) . .
Li3 Li4 Si4 58.86(18) . .
B1 N1 C8 122.6(3) . .
B1 N1 C6 122.5(3) . .
C8 N1 C6 114.8(3) . .
Si2 N2 Si1 125.05(16) . .
Si2 N2 Li2 106.2(2) . .
Si1 N2 Li2 103.3(2) . .
Si2 N2 Li1 109.3(2) . .
Si1 N2 Li1 108.5(2) . .
Li2 N2 Li1 102.0(3) . .
B2 N3 C21 123.3(4) . .
B2 N3 C23 121.9(4) . .
C21 N3 C23 114.7(4) . .
Si3 N4 Si4 122.88(17) . .
Si3 N4 Li3 107.6(2) . .
Si4 N4 Li3 106.9(3) . .
Si3 N4 Li4 106.9(2) . .
Si4 N4 Li4 110.7(2) . .
Li3 N4 Li4 99.3(3) . .
N2 Si1 C12 114.33(16) . .
N2 Si1 C10 109.77(15) . .
C12 Si1 C10 105.68(19) . .
N2 Si1 C11 112.41(15) . .
C12 Si1 C11 108.31(18) . .
C10 Si1 C11 105.81(18) . .
N2 Si1 Li2 41.29(17) . .
C12 Si1 Li2 155.49(19) . .
C10 Si1 Li2 85.83(18) . .
C11 Si1 Li2 88.52(19) . .
N2 Si1 Li1 38.43(14) . .
C12 Si1 Li1 96.89(18) . .
C10 Si1 Li1 83.39(17) . .
C11 Si1 Li1 149.14(17) . .
Li2 Si1 Li1 62.38(19) . .
N2 Si2 C14 115.08(16) . .
N2 Si2 C13 113.78(17) . .
C14 Si2 C13 106.6(2) . .
N2 Si2 C15 109.29(15) . .
C14 Si2 C15 105.5(2) . .
C13 Si2 C15 105.9(2) . .
N2 Si2 Li2 39.82(16) . .
C14 Si2 Li2 154.47(18) . .
C13 Si2 Li2 86.38(19) . .
C15 Si2 Li2 91.34(19) . .
N2 Si2 Li1 38.11(15) . .
C14 Si2 Li1 101.83(19) . .
C13 Si2 Li1 147.92(19) . .
C15 Si2 Li1 79.92(17) . .
Li2 Si2 Li1 61.74(19) . .
N4 Si3 C26 114.01(17) . .
N4 Si3 C27 114.52(18) . .
C26 Si3 C27 106.5(2) . .
N4 Si3 C25 109.23(16) . .
C26 Si3 C25 106.0(2) . .
C27 Si3 C25 105.9(2) . .
N4 Si3 Li4 39.32(15) . .
C26 Si3 Li4 103.41(19) . .
C27 Si3 Li4 147.6(2) . .
C25 Si3 Li4 76.97(18) . .
N4 Si3 Li3 38.86(16) . .
C26 Si3 Li3 152.2(2) . .
C27 Si3 Li3 87.2(2) . .
C25 Si3 Li3 92.66(19) . .
Li4 Si3 Li3 60.40(18) . .
N4 Si4 C29 112.25(18) . .
N4 Si4 C30 109.24(18) . .
C29 Si4 C30 107.6(2) . .
N4 Si4 C28 114.0(2) . .
C29 Si4 C28 108.3(2) . .
C30 Si4 C28 105.1(2) . .
N4 Si4 Li3 39.18(16) . .
C29 Si4 Li3 94.7(2) . .
C30 Si4 Li3 82.88(19) . .
C28 Si4 Li3 151.5(2) . .
N4 Si4 Li4 37.17(14) . .
C29 Si4 Li4 149.27(19) . .
C30 Si4 Li4 87.10(18) . .
C28 Si4 Li4 93.0(2) . .
Li3 Si4 Li4 59.68(18) . .
N1 B1 C5 123.9(3) . .
N1 B1 C1 124.5(4) . .
C5 B1 C1 111.6(3) . .
N1 B1 Li1 129.2(3) . .
C5 B1 Li1 68.9(2) . .
C1 B1 Li1 69.2(3) . .
N1 B1 Li4 131.1(3) . 2_666
C5 B1 Li4 68.4(2) . 2_666
C1 B1 Li4 68.4(2) . 2_666
Li1 B1 Li4 99.7(3) . 2_666
N3 B2 C16 124.3(4) . .
N3 B2 C20 124.4(4) . .
C16 B2 C20 111.3(3) . .
N3 B2 Li3 130.8(3) . .
C16 B2 Li3 67.9(3) . .
C20 B2 Li3 68.7(3) . .
N3 B2 Li2 131.4(3) . .
C16 B2 Li2 68.5(3) . .
C20 B2 Li2 67.9(3) . .
Li3 B2 Li2 97.9(3) . .
C2 C1 B1 121.4(3) . .
C2 C1 Li4 70.6(3) . 2_666
B1 C1 Li4 74.9(2) . 2_666
C2 C1 Li1 70.6(3) . .
B1 C1 Li1 74.0(3) . .
Li4 C1 Li1 104.3(3) 2_666 .
C2 C1 H1A 120.0 . .
B1 C1 H1A 118.2 . .
Li4 C1 H1A 134.5 2_666 .
Li1 C1 H1A 121.1 . .
C1 C2 C3 122.6(3) . .
C1 C2 Li4 75.2(3) . 2_666
C3 C2 Li4 72.8(3) . 2_666
C1 C2 Li1 75.2(3) . .
C3 C2 Li1 71.3(3) . .
Li4 C2 Li1 108.0(3) 2_666 .
C1 C2 H2A 116.8 . .
C3 C2 H2A 119.8 . .
Li4 C2 H2A 134.3 2_666 .
Li1 C2 H2A 117.7 . .
C4 C3 C2 119.3(3) . .
C4 C3 Li1 73.4(3) . .
C2 C3 Li1 73.3(3) . .
C4 C3 Li4 72.6(3) . 2_666
C2 C3 Li4 72.0(3) . 2_666
Li1 C3 Li4 108.6(3) . 2_666
C4 C3 H3A 121.6 . .
C2 C3 H3A 119.0 . .
Li1 C3 H3A 121.4 . .
Li4 C3 H3A 130.0 2_666 .
C5 C4 C3 122.7(3) . .
C5 C4 Li1 75.2(3) . .
C3 C4 Li1 71.6(3) . .
C5 C4 Li4 75.0(3) . 2_666
C3 C4 Li4 72.7(3) . 2_666
Li1 C4 Li4 107.9(3) . 2_666
C5 C4 H4A 117.9 . .
C3 C4 H4A 118.7 . .
Li1 C4 H4A 118.2 . .
Li4 C4 H4A 133.8 2_666 .
C4 C5 B1 122.4(3) . .
C4 C5 Li1 70.9(3) . .
B1 C5 Li1 74.4(3) . .
C4 C5 Li4 71.2(3) . 2_666
B1 C5 Li4 75.0(3) . 2_666
Li1 C5 Li4 104.6(2) . 2_666
C4 C5 H5A 118.7 . .
B1 C5 H5A 118.1 . .
Li1 C5 H5A 118.8 . .
Li4 C5 H5A 136.5 2_666 .
N1 C6 C7 112.7(4) . .
N1 C6 H6A 109.0 . .
C7 C6 H6A 109.0 . .
N1 C6 H6B 109.0 . .
C7 C6 H6B 109.0 . .
H6A C6 H6B 107.8 . .
C6 C7 H7A 109.5 . .
C6 C7 H7B 109.5 . .
H7A C7 H7B 109.5 . .
C6 C7 H7C 109.5 . .
H7A C7 H7C 109.5 . .
H7B C7 H7C 109.5 . .
N1 C8 C9 112.9(4) . .
N1 C8 H8A 109.0 . .
C9 C8 H8A 109.0 . .
N1 C8 H8B 109.0 . .
C9 C8 H8B 109.0 . .
H8A C8 H8B 107.8 . .
C8 C9 H9A 109.5 . .
C8 C9 H9B 109.5 . .
H9A C9 H9B 109.5 . .
C8 C9 H9C 109.5 . .
H9A C9 H9C 109.5 . .
H9B C9 H9C 109.5 . .
Si1 C10 H10A 109.5 . .
Si1 C10 H10B 109.5 . .
H10A C10 H10B 109.5 . .
Si1 C10 H10C 109.5 . .
H10A C10 H10C 109.5 . .
H10B C10 H10C 109.5 . .
Si1 C11 H11A 109.5 . .
Si1 C11 H11B 109.5 . .
H11A C11 H11B 109.5 . .
Si1 C11 H11C 109.5 . .
H11A C11 H11C 109.5 . .
H11B C11 H11C 109.5 . .
Si1 C12 H12A 109.5 . .
Si1 C12 H12B 109.5 . .
H12A C12 H12B 109.5 . .
Si1 C12 H12C 109.5 . .
H12A C12 H12C 109.5 . .
H12B C12 H12C 109.5 . .
Si2 C13 H13A 109.5 . .
Si2 C13 H13B 109.5 . .
H13A C13 H13B 109.5 . .
Si2 C13 H13C 109.5 . .
H13A C13 H13C 109.5 . .
H13B C13 H13C 109.5 . .
Si2 C14 H14A 109.5 . .
Si2 C14 H14B 109.5 . .
H14A C14 H14B 109.5 . .
Si2 C14 H14C 109.5 . .
H14A C14 H14C 109.5 . .
H14B C14 H14C 109.5 . .
Si2 C15 H15A 109.5 . .
Si2 C15 H15B 109.5 . .
H15A C15 H15B 109.5 . .
Si2 C15 H15C 109.5 . .
H15A C15 H15C 109.5 . .
H15B C15 H15C 109.5 . .
C17 C16 B2 121.8(3) . .
C17 C16 Li3 70.1(3) . .
B2 C16 Li3 75.4(3) . .
C17 C16 Li2 69.6(3) . .
B2 C16 Li2 75.0(3) . .
Li3 C16 Li2 103.5(3) . .
C17 C16 H16A 119.1 . .
B2 C16 H16A 118.1 . .
Li3 C16 H16A 137.8 . .
Li2 C16 H16A 118.5 . .
C16 C17 C18 122.8(4) . .
C16 C17 Li3 75.2(3) . .
C18 C17 Li3 72.4(3) . .
C16 C17 Li2 76.1(3) . .
C18 C17 Li2 71.2(3) . .
Li3 C17 Li2 108.2(3) . .
C16 C17 H17A 117.7 . .
C18 C17 H17A 118.9 . .
Li3 C17 H17A 133.6 . .
Li2 C17 H17A 118.1 . .
C19 C18 C17 119.3(4) . .
C19 C18 Li2 73.2(3) . .
C17 C18 Li2 73.3(3) . .
C19 C18 Li3 73.0(3) . .
C17 C18 Li3 72.3(3) . .
Li2 C18 Li3 109.1(3) . .
C19 C18 H18A 120.0 . .
C17 C18 H18A 120.6 . .
Li2 C18 H18A 120.5 . .
Li3 C18 H18A 130.3 . .
C20 C19 C18 123.2(4) . .
C20 C19 Li2 75.8(3) . .
C18 C19 Li2 71.3(3) . .
C20 C19 Li3 76.0(3) . .
C18 C19 Li3 71.8(3) . .
Li2 C19 Li3 107.8(3) . .
C20 C19 H19A 117.7 . .
C18 C19 H19A 118.5 . .
Li2 C19 H19A 118.0 . .
Li3 C19 H19A 134.0 . .
C19 C20 B2 121.7(3) . .
C19 C20 Li2 70.1(3) . .
B2 C20 Li2 75.1(3) . .
C19 C20 Li3 70.1(3) . .
B2 C20 Li3 74.3(3) . .
Li2 C20 Li3 103.1(3) . .
C19 C20 H20A 119.6 . .
B2 C20 H20A 118.3 . .
Li2 C20 H20A 120.9 . .
Li3 C20 H20A 135.9 . .
N3 C21 C22 113.7(4) . .
N3 C21 H21A 108.8 . .
C22 C21 H21A 108.8 . .
N3 C21 H21B 108.8 . .
C22 C21 H21B 108.8 . .
H21A C21 H21B 107.7 . .
C21 C22 H22A 109.5 . .
C21 C22 H22B 109.5 . .
H22A C22 H22B 109.5 . .
C21 C22 H22C 109.5 . .
H22A C22 H22C 109.5 . .
H22B C22 H22C 109.5 . .
N3 C23 C24 114.5(4) . .
N3 C23 H23A 108.6 . .
C24 C23 H23A 108.6 . .
N3 C23 H23B 108.6 . .
C24 C23 H23B 108.6 . .
H23A C23 H23B 107.6 . .
C23 C24 H24A 109.5 . .
C23 C24 H24B 109.5 . .
H24A C24 H24B 109.5 . .
C23 C24 H24C 109.5 . .
H24A C24 H24C 109.5 . .
H24B C24 H24C 109.5 . .
Si3 C25 H25A 109.5 . .
Si3 C25 H25B 109.5 . .
H25A C25 H25B 109.5 . .
Si3 C25 H25C 109.5 . .
H25A C25 H25C 109.5 . .
H25B C25 H25C 109.5 . .
Si3 C26 H26A 109.5 . .
Si3 C26 H26B 109.5 . .
H26A C26 H26B 109.5 . .
Si3 C26 H26C 109.5 . .
H26A C26 H26C 109.5 . .
H26B C26 H26C 109.5 . .
Si3 C27 H27A 109.5 . .
Si3 C27 H27B 109.5 . .
H27A C27 H27B 109.5 . .
Si3 C27 H27C 109.5 . .
H27A C27 H27C 109.5 . .
H27B C27 H27C 109.5 . .
Si4 C28 H28A 109.5 . .
Si4 C28 H28B 109.5 . .
H28A C28 H28B 109.5 . .
Si4 C28 H28C 109.5 . .
H28A C28 H28C 109.5 . .
H28B C28 H28C 109.5 . .
Si4 C29 H29A 109.5 . .
Si4 C29 H29B 109.5 . .
H29A C29 H29B 109.5 . .
Si4 C29 H29C 109.5 . .
H29A C29 H29C 109.5 . .
H29B C29 H29C 109.5 . .
Si4 C30 H30A 109.5 . .
Si4 C30 H30B 109.5 . .
H30A C30 H30B 109.5 . .
Si4 C30 H30C 109.5 . .
H30A C30 H30C 109.5 . .
H30B C30 H30C 109.5 . .

loop_
_geom_bond_atom_site_label_1
_geom_bond_atom_site_label_2
_geom_bond_distance
_geom_bond_site_symmetry_2
Li1 N2 1.958(6) .
Li1 C3 2.316(7) .
Li1 C4 2.339(7) .
Li1 C2 2.342(7) .
Li1 C5 2.392(7) .
Li1 C1 2.401(7) .
Li1 B1 2.469(7) .
Li1 Si1 2.987(6) .
Li1 Si2 2.994(6) .
Li1 Li2 3.043(9) .
Li2 N2 1.957(7) .
Li2 C18 2.290(7) .
Li2 C19 2.315(7) .
Li2 C17 2.317(7) .
Li2 C20 2.387(7) .
Li2 C16 2.400(8) .
Li2 B2 2.491(8) .
Li2 Si1 2.886(6) .
Li2 Si2 2.936(7) .
Li3 N4 1.946(7) .
Li3 C17 2.310(8) .
Li3 C18 2.311(8) .
Li3 C19 2.327(8) .
Li3 C16 2.375(7) .
Li3 C20 2.402(7) .
Li3 B2 2.481(8) .
Li3 Si4 2.947(7) .
Li3 Si3 2.957(7) .
Li3 Li4 2.972(9) .
Li4 N4 1.954(6) .
Li4 C2 2.336(7) 2_666
Li4 C4 2.346(7) 2_666
Li4 C3 2.347(7) 2_666
Li4 C5 2.393(7) 2_666
Li4 C1 2.394(7) 2_666
Li4 B1 2.486(7) 2_666
Li4 Si3 2.951(6) .
Li4 Si4 3.025(6) .
N1 B1 1.425(5) .
N1 C8 1.471(5) .
N1 C6 1.477(5) .
N2 Si2 1.710(3) .
N2 Si1 1.719(3) .
N3 B2 1.409(5) .
N3 C21 1.456(5) .
N3 C23 1.471(6) .
N4 Si3 1.716(3) .
N4 Si4 1.718(3) .
Si1 C12 1.873(4) .
Si1 C10 1.873(4) .
Si1 C11 1.882(4) .
Si2 C14 1.874(4) .
Si2 C13 1.876(4) .
Si2 C15 1.886(4) .
Si3 C26 1.872(4) .
Si3 C27 1.874(4) .
Si3 C25 1.878(5) .
Si4 C29 1.870(4) .
Si4 C30 1.874(4) .
Si4 C28 1.874(5) .
B1 C5 1.532(6) .
B1 C1 1.537(5) .
B1 Li4 2.486(7) 2_666
B2 C16 1.534(6) .
B2 C20 1.551(6) .
C1 C2 1.394(5) .
C1 Li4 2.394(7) 2_666
C1 H1A 0.9545 .
C2 C3 1.415(5) .
C2 Li4 2.336(7) 2_666
C2 H2A 0.9537 .
C3 C4 1.398(5) .
C3 Li4 2.347(7) 2_666
C3 H3A 0.9528 .
C4 C5 1.379(5) .
C4 Li4 2.346(7) 2_666
C4 H4A 0.9544 .
C5 Li4 2.393(7) 2_666
C5 H5A 0.9535 .
C6 C7 1.525(6) .
C6 H6A 0.9900 .
C6 H6B 0.9900 .
C7 H7A 0.9800 .
C7 H7B 0.9800 .
C7 H7C 0.9800 .
C8 C9 1.530(6) .
C8 H8A 0.9900 .
C8 H8B 0.9900 .
C9 H9A 0.9800 .
C9 H9B 0.9800 .
C9 H9C 0.9800 .
C10 H10A 0.9800 .
C10 H10B 0.9800 .
C10 H10C 0.9800 .
C11 H11A 0.9800 .
C11 H11B 0.9800 .
C11 H11C 0.9800 .
C12 H12A 0.9800 .
C12 H12B 0.9800 .
C12 H12C 0.9800 .
C13 H13A 0.9800 .
C13 H13B 0.9800 .
C13 H13C 0.9800 .
C14 H14A 0.9800 .
C14 H14B 0.9800 .
C14 H14C 0.9800 .
C15 H15A 0.9800 .
C15 H15B 0.9800 .
C15 H15C 0.9800 .
C16 C17 1.397(5) .
C16 H16A 0.9536 .
C17 C18 1.403(6) .
C17 H17A 0.9573 .
C18 C19 1.403(6) .
C18 H18A 0.9558 .
C19 C20 1.381(6) .
C19 H19A 0.9540 .
C20 H20A 0.9572 .
C21 C22 1.517(7) .
C21 H21A 0.9900 .
C21 H21B 0.9900 .
C22 H22A 0.9800 .
C22 H22B 0.9800 .
C22 H22C 0.9800 .
C23 C24 1.521(7) .
C23 H23A 0.9900 .
C23 H23B 0.9900 .
C24 H24A 0.9800 .
C24 H24B 0.9800 .
C24 H24C 0.9800 .
C25 H25A 0.9800 .
C25 H25B 0.9800 .
C25 H25C 0.9800 .
C26 H26A 0.9800 .
C26 H26B 0.9800 .
C26 H26C 0.9800 .
C27 H27A 0.9800 .
C27 H27B 0.9800 .
C27 H27C 0.9800 .
C28 H28A 0.9800 .
C28 H28B 0.9800 .
C28 H28C 0.9800 .
C29 H29A 0.9800 .
C29 H29B 0.9800 .
C29 H29C 0.9800 .
C30 H30A 0.9800 .
C30 H30B 0.9800 .
C30 H30C 0.9800 .

loop_
_geom_torsion_atom_site_label_1
_geom_torsion_atom_site_label_2
_geom_torsion_atom_site_label_3
_geom_torsion_atom_site_label_4
_geom_torsion
_geom_torsion_site_symmetry_1
_geom_torsion_site_symmetry_4
C3 Li1 Li2 N2 -169.0(4) . .
C4 Li1 Li2 N2 154.5(4) . .
C2 Li1 Li2 N2 -137.2(4) . .
C5 Li1 Li2 N2 123.9(4) . .
C1 Li1 Li2 N2 -115.0(9) . .
B1 Li1 Li2 N2 96.1(10) . .
Si1 Li1 Li2 N2 37.97(19) . .
Si2 Li1 Li2 N2 -36.02(19) . .
N2 Li1 Li2 C18 161.7(4) . .
C3 Li1 Li2 C18 -7.3(3) . .
C4 Li1 Li2 C18 -43.8(3) . .
C2 Li1 Li2 C18 24.5(4) . .
C5 Li1 Li2 C18 -74.3(4) . .
C1 Li1 Li2 C18 46.8(9) . .
B1 Li1 Li2 C18 -102.2(9) . .
Si1 Li1 Li2 C18 -160.3(3) . .
Si2 Li1 Li2 C18 125.7(3) . .
N2 Li1 Li2 C19 132.6(4) . .
C3 Li1 Li2 C19 -36.4(4) . .
C4 Li1 Li2 C19 -73.0(4) . .
C2 Li1 Li2 C19 -4.7(5) . .
C5 Li1 Li2 C19 -103.5(4) . .
C1 Li1 Li2 C19 17.6(10) . .
B1 Li1 Li2 C19 -131.3(9) . .
Si1 Li1 Li2 C19 170.5(4) . .
Si2 Li1 Li2 C19 96.5(3) . .
N2 Li1 Li2 C17 -162.3(4) . .
C3 Li1 Li2 C17 28.7(3) . .
C4 Li1 Li2 C17 -7.8(3) . .
C2 Li1 Li2 C17 60.5(4) . .
C5 Li1 Li2 C17 -38.4(4) . .
C1 Li1 Li2 C17 82.7(9) . .
B1 Li1 Li2 C17 -66.2(10) . .
Si1 Li1 Li2 C17 -124.3(3) . .
Si2 Li1 Li2 C17 161.7(3) . .
N2 Li1 Li2 C20 120.5(8) . .
C3 Li1 Li2 C20 -48.5(8) . .
C4 Li1 Li2 C20 -85.1(8) . .
C2 Li1 Li2 C20 -16.8(9) . .
C5 Li1 Li2 C20 -115.6(7) . .
C1 Li1 Li2 C20 5.5(14) . .
B1 Li1 Li2 C20 -143.4(8) . .
Si1 Li1 Li2 C20 158.4(8) . .
Si2 Li1 Li2 C20 84.4(7) . .
N2 Li1 Li2 C16 -134.8(4) . .
C3 Li1 Li2 C16 56.2(4) . .
C4 Li1 Li2 C16 19.7(4) . .
C2 Li1 Li2 C16 88.0(4) . .
C5 Li1 Li2 C16 -10.9(5) . .
C1 Li1 Li2 C16 110.2(8) . .
B1 Li1 Li2 C16 -38.7(11) . .
Si1 Li1 Li2 C16 -96.8(3) . .
Si2 Li1 Li2 C16 -170.8(4) . .
N2 Li1 Li2 B2 -123.3(10) . .
C3 Li1 Li2 B2 67.7(10) . .
C4 Li1 Li2 B2 31.2(10) . .
C2 Li1 Li2 B2 99.4(9) . .
C5 Li1 Li2 B2 0.6(11) . .
C1 Li1 Li2 B2 121.7(10) . .
B1 Li1 Li2 B2 -27.2(16) . .
Si1 Li1 Li2 B2 -85.3(9) . .
Si2 Li1 Li2 B2 -159.3(10) . .
N2 Li1 Li2 Si1 -37.97(19) . .
C3 Li1 Li2 Si1 153.0(3) . .
C4 Li1 Li2 Si1 116.5(3) . .
C2 Li1 Li2 Si1 -175.2(4) . .
C5 Li1 Li2 Si1 85.9(3) . .
C1 Li1 Li2 Si1 -153.0(8) . .
B1 Li1 Li2 Si1 58.1(9) . .
Si2 Li1 Li2 Si1 -73.99(12) . .
N2 Li1 Li2 Si2 36.02(19) . .
C3 Li1 Li2 Si2 -133.0(3) . .
C4 Li1 Li2 Si2 -169.5(3) . .
C2 Li1 Li2 Si2 -101.2(3) . .
C5 Li1 Li2 Si2 159.9(3) . .
C1 Li1 Li2 Si2 -79.0(8) . .
B1 Li1 Li2 Si2 132.1(10) . .
Si1 Li1 Li2 Si2 73.99(12) . .
C17 Li3 Li4 N4 166.2(4) . .
C18 Li3 Li4 N4 -158.4(4) . .
C19 Li3 Li4 N4 -128.6(4) . .
C16 Li3 Li4 N4 141.2(5) . .
C20 Li3 Li4 N4 -115.8(7) . .
B2 Li3 Li4 N4 143.1(13) . .
Si4 Li3 Li4 N4 35.08(19) . .
Si3 Li3 Li4 N4 -36.70(19) . .
N4 Li3 Li4 C2 -134.4(4) . 2_666
C17 Li3 Li4 C2 31.9(4) . 2_666
C18 Li3 Li4 C2 67.2(4) . 2_666
C19 Li3 Li4 C2 97.1(4) . 2_666
C16 Li3 Li4 C2 6.9(5) . 2_666
C20 Li3 Li4 C2 109.8(6) . 2_666
B2 Li3 Li4 C2 8.7(14) . 2_666
Si4 Li3 Li4 C2 -99.3(3) . 2_666
Si3 Li3 Li4 C2 -171.1(3) . 2_666
N4 Li3 Li4 C4 156.9(4) . 2_666
C17 Li3 Li4 C4 -36.9(4) . 2_666
C18 Li3 Li4 C4 -1.6(3) . 2_666
C19 Li3 Li4 C4 28.3(4) . 2_666
C16 Li3 Li4 C4 -61.9(5) . 2_666
C20 Li3 Li4 C4 41.1(7) . 2_666
B2 Li3 Li4 C4 -60.0(13) . 2_666
Si4 Li3 Li4 C4 -168.0(3) . 2_666
Si3 Li3 Li4 C4 120.2(3) . 2_666
N4 Li3 Li4 C3 -168.3(4) . 2_666
C17 Li3 Li4 C3 -2.1(3) . 2_666
C18 Li3 Li4 C3 33.2(3) . 2_666
C19 Li3 Li4 C3 63.1(4) . 2_666
C16 Li3 Li4 C3 -27.1(5) . 2_666
C20 Li3 Li4 C3 75.9(6) . 2_666
B2 Li3 Li4 C3 -25.2(13) . 2_666
Si4 Li3 Li4 C3 -133.3(3) . 2_666
Si3 Li3 Li4 C3 155.0(3) . 2_666
N4 Li3 Li4 C5 131.2(5) . 2_666
C17 Li3 Li4 C5 -62.6(5) . 2_666
C18 Li3 Li4 C5 -27.3(5) . 2_666
C19 Li3 Li4 C5 2.6(6) . 2_666
C16 Li3 Li4 C5 -87.6(5) . 2_666
C20 Li3 Li4 C5 15.3(9) . 2_666
B2 Li3 Li4 C5 -85.7(13) . 2_666
Si4 Li3 Li4 C5 166.2(4) . 2_666
Si3 Li3 Li4 C5 94.5(4) . 2_666
N4 Li3 Li4 C1 -110.7(6) . 2_666
C17 Li3 Li4 C1 55.5(6) . 2_666
C18 Li3 Li4 C1 90.8(6) . 2_666
C19 Li3 Li4 C1 120.7(5) . 2_666
C16 Li3 Li4 C1 30.5(8) . 2_666
C20 Li3 Li4 C1 133.4(6) . 2_666
B2 Li3 Li4 C1 32.4(16) . 2_666
Si4 Li3 Li4 C1 -75.7(5) . 2_666
Si3 Li3 Li4 C1 -147.4(6) . 2_666
N4 Li3 Li4 B1 136(3) . 2_666
C17 Li3 Li4 B1 -57(3) . 2_666
C18 Li3 Li4 B1 -22(3) . 2_666
C19 Li3 Li4 B1 8(3) . 2_666
C16 Li3 Li4 B1 -82(3) . 2_666
C20 Li3 Li4 B1 21(4) . 2_666
B2 Li3 Li4 B1 -80(4) . 2_666
Si4 Li3 Li4 B1 171(3) . 2_666
Si3 Li3 Li4 B1 100(3) . 2_666
N4 Li3 Li4 Si3 36.70(19) . .
C17 Li3 Li4 Si3 -157.1(3) . .
C18 Li3 Li4 Si3 -121.7(3) . .
C19 Li3 Li4 Si3 -91.9(3) . .
C16 Li3 Li4 Si3 177.9(4) . .
C20 Li3 Li4 Si3 -79.1(6) . .
B2 Li3 Li4 Si3 179.8(13) . .
Si4 Li3 Li4 Si3 71.78(13) . .
N4 Li3 Li4 Si4 -35.08(19) . .
C17 Li3 Li4 Si4 131.2(3) . .
C18 Li3 Li4 Si4 166.5(3) . .
C19 Li3 Li4 Si4 -163.7(3) . .
C16 Li3 Li4 Si4 106.2(4) . .
C20 Li3 Li4 Si4 -150.9(6) . .
B2 Li3 Li4 Si4 108.0(12) . .
Si3 Li3 Li4 Si4 -71.78(13) . .
C18 Li2 N2 Si2 88.2(5) . .
C19 Li2 N2 Si2 34.6(6) . .
C17 Li2 N2 Si2 140.7(5) . .
C20 Li2 N2 Si2 -24.1(7) . .
C16 Li2 N2 Si2 -164.2(5) . .
B2 Li2 N2 Si2 -96.5(6) . .
Si1 Li2 N2 Si2 -133.1(2) . .
Li1 Li2 N2 Si2 114.4(3) . .
C18 Li2 N2 Si1 -138.7(4) . .
C19 Li2 N2 Si1 167.6(5) . .
C17 Li2 N2 Si1 -86.2(5) . .
C20 Li2 N2 Si1 109.0(6) . .
C16 Li2 N2 Si1 -31.1(7) . .
B2 Li2 N2 Si1 36.6(7) . .
Si2 Li2 N2 Si1 133.1(2) . .
Li1 Li2 N2 Si1 -112.6(3) . .
C18 Li2 N2 Li1 -26.1(5) . .
C19 Li2 N2 Li1 -79.8(6) . .
C17 Li2 N2 Li1 26.4(6) . .
C20 Li2 N2 Li1 -138.5(7) . .
C16 Li2 N2 Li1 81.4(6) . .
B2 Li2 N2 Li1 149.1(6) . .
Si1 Li2 N2 Li1 112.6(3) . .
Si2 Li2 N2 Li1 -114.4(3) . .
C3 Li1 N2 Si2 -94.0(6) . .
C4 Li1 N2 Si2 -152.6(4) . .
C2 Li1 N2 Si2 -29.4(7) . .
C5 Li1 N2 Si2 153.6(4) . .
C1 Li1 N2 Si2 34.2(6) . .
B1 Li1 N2 Si2 95.7(5) . .
Si1 Li1 N2 Si2 139.3(3) . .
Li2 Li1 N2 Si2 -112.1(3) . .
C3 Li1 N2 Si1 126.7(5) . .
C4 Li1 N2 Si1 68.1(5) . .
C2 Li1 N2 Si1 -168.7(6) . .
C5 Li1 N2 Si1 14.3(6) . .
C1 Li1 N2 Si1 -105.2(5) . .
B1 Li1 N2 Si1 -43.6(6) . .
Si2 Li1 N2 Si1 -139.3(3) . .
Li2 Li1 N2 Si1 108.6(3) . .
C3 Li1 N2 Li2 18.1(6) . .
C4 Li1 N2 Li2 -40.5(6) . .
C2 Li1 N2 Li2 82.7(7) . .
C5 Li1 N2 Li2 -94.4(5) . .
C1 Li1 N2 Li2 146.2(5) . .
B1 Li1 N2 Li2 -152.2(5) . .
Si1 Li1 N2 Li2 -108.6(3) . .
Si2 Li1 N2 Li2 112.1(3) . .
C17 Li3 N4 Si3 -132.4(5) . .
C18 Li3 N4 Si3 -81.4(5) . .
C19 Li3 N4 Si3 -32.2(6) . .
C16 Li3 N4 Si3 167.4(7) . .
C20 Li3 N4 Si3 18.7(7) . .
B2 Li3 N4 Si3 88.3(7) . .
Si4 Li3 N4 Si3 133.7(3) . .
Li4 Li3 N4 Si3 -111.1(3) . .
C17 Li3 N4 Si4 93.9(6) . .
C18 Li3 N4 Si4 144.9(4) . .
C19 Li3 N4 Si4 -166.0(4) . .
C16 Li3 N4 Si4 33.7(8) . .
C20 Li3 N4 Si4 -115.1(6) . .
B2 Li3 N4 Si4 -45.4(8) . .
Si3 Li3 N4 Si4 -133.7(3) . .
Li4 Li3 N4 Si4 115.1(3) . .
C17 Li3 N4 Li4 -21.3(6) . .
C18 Li3 N4 Li4 29.7(5) . .
C19 Li3 N4 Li4 78.9(5) . .
C16 Li3 N4 Li4 -81.5(8) . .
C20 Li3 N4 Li4 129.8(6) . .
B2 Li3 N4 Li4 -160.6(7) . .
Si4 Li3 N4 Li4 -115.1(3) . .
Si3 Li3 N4 Li4 111.1(3) . .
C2 Li4 N4 Si3 -175.2(4) 2_666 .
C4 Li4 N4 Si3 70.6(6) 2_666 .
C3 Li4 N4 Si3 129.8(5) 2_666 .
C5 Li4 N4 Si3 5.6(8) 2_666 .
C1 Li4 N4 Si3 -122.3(5) 2_666 .
B1 Li4 N4 Si3 -62.0(6) 2_666 .
Li3 Li4 N4 Si3 111.7(3) . .
Si4 Li4 N4 Si3 -136.2(3) . .
C2 Li4 N4 Si4 -39.0(6) 2_666 .
C4 Li4 N4 Si4 -153.2(5) 2_666 .
C3 Li4 N4 Si4 -94.0(5) 2_666 .
C5 Li4 N4 Si4 141.8(6) 2_666 .
C1 Li4 N4 Si4 13.8(6) 2_666 .
B1 Li4 N4 Si4 74.2(6) 2_666 .
Si3 Li4 N4 Si4 136.2(3) . .
Li3 Li4 N4 Si4 -112.2(3) . .
C2 Li4 N4 Li3 73.1(6) 2_666 .
C4 Li4 N4 Li3 -41.1(7) 2_666 .
C3 Li4 N4 Li3 18.2(6) 2_666 .
C5 Li4 N4 Li3 -106.0(7) 2_666 .
C1 Li4 N4 Li3 126.0(5) 2_666 .
B1 Li4 N4 Li3 -173.7(5) 2_666 .
Si3 Li4 N4 Li3 -111.7(3) . .
Si4 Li4 N4 Li3 112.2(3) . .
Si2 N2 Si1 C12 -62.2(3) . .
Li2 N2 Si1 C12 176.8(3) . .
Li1 N2 Si1 C12 69.0(3) . .
Si2 N2 Si1 C10 179.2(2) . .
Li2 N2 Si1 C10 58.2(3) . .
Li1 N2 Si1 C10 -49.5(3) . .
Si2 N2 Si1 C11 61.8(3) . .
Li2 N2 Si1 C11 -59.2(3) . .
Li1 N2 Si1 C11 -167.0(3) . .
Si2 N2 Si1 Li2 121.0(3) . .
Li1 N2 Si1 Li2 -107.7(3) . .
Si2 N2 Si1 Li1 -131.3(3) . .
Li2 N2 Si1 Li1 107.7(3) . .
C18 Li2 Si1 N2 87.9(7) . .
C19 Li2 Si1 N2 -67(2) . .
C17 Li2 Si1 N2 124.7(5) . .
C20 Li2 Si1 N2 -123.7(6) . .
C16 Li2 Si1 N2 160.9(4) . .
B2 Li2 Si1 N2 -159.3(4) . .
Si2 Li2 Si1 N2 -27.31(16) . .
Li1 Li2 Si1 N2 41.9(2) . .
N2 Li2 Si1 C12 -7.1(5) . .
C18 Li2 Si1 C12 80.8(8) . .
C19 Li2 Si1 C12 -74(2) . .
C17 Li2 Si1 C12 117.6(4) . .
C20 Li2 Si1 C12 -130.8(5) . .
C16 Li2 Si1 C12 153.8(3) . .
B2 Li2 Si1 C12 -166.4(3) . .
Si2 Li2 Si1 C12 -34.4(5) . .
Li1 Li2 Si1 C12 34.8(5) . .
N2 Li2 Si1 C10 -126.6(2) . .
C18 Li2 Si1 C10 -38.8(7) . .
C19 Li2 Si1 C10 166(2) . .
C17 Li2 Si1 C10 -1.9(3) . .
C20 Li2 Si1 C10 109.7(5) . .
C16 Li2 Si1 C10 34.3(3) . .
B2 Li2 Si1 C10 74.0(3) . .
Si2 Li2 Si1 C10 -153.96(16) . .
Li1 Li2 Si1 C10 -84.72(19) . .
N2 Li2 Si1 C11 127.4(2) . .
C18 Li2 Si1 C11 -144.8(7) . .
C19 Li2 Si1 C11 60(2) . .
C17 Li2 Si1 C11 -107.9(4) . .
C20 Li2 Si1 C11 3.7(5) . .
C16 Li2 Si1 C11 -71.7(3) . .
B2 Li2 Si1 C11 -31.9(3) . .
Si2 Li2 Si1 C11 100.07(15) . .
Li1 Li2 Si1 C11 169.3(2) . .
N2 Li2 Si1 Li1 -41.9(2) . .
C18 Li2 Si1 Li1 45.9(6) . .
C19 Li2 Si1 Li1 -109(2) . .
C17 Li2 Si1 Li1 82.8(4) . .
C20 Li2 Si1 Li1 -165.6(5) . .
C16 Li2 Si1 Li1 119.0(3) . .
B2 Li2 Si1 Li1 158.7(3) . .
Si2 Li2 Si1 Li1 -69.24(16) . .
C3 Li1 Si1 N2 -107.0(6) . .
C4 Li1 Si1 N2 -136.6(4) . .
C2 Li1 Si1 N2 97(3) . .
C5 Li1 Si1 N2 -170.3(4) . .
C1 Li1 Si1 N2 120.4(5) . .
B1 Li1 Si1 N2 151.1(4) . .
Si2 Li1 Si1 N2 23.66(17) . .
Li2 Li1 Si1 N2 -45.2(2) . .
N2 Li1 Si1 C12 -121.0(2) . .
C3 Li1 Si1 C12 132.0(6) . .
C4 Li1 Si1 C12 102.4(3) . .
C2 Li1 Si1 C12 -24(3) . .
C5 Li1 Si1 C12 68.7(3) . .
C1 Li1 Si1 C12 -0.6(4) . .
B1 Li1 Si1 C12 30.0(3) . .
Si2 Li1 Si1 C12 -97.35(15) . .
Li2 Li1 Si1 C12 -166.2(2) . .
N2 Li1 Si1 C10 133.9(3) . .
C3 Li1 Si1 C10 26.9(6) . .
C4 Li1 Si1 C10 -2.7(3) . .
C2 Li1 Si1 C10 -130(3) . .
C5 Li1 Si1 C10 -36.4(3) . .
C1 Li1 Si1 C10 -105.7(4) . .
B1 Li1 Si1 C10 -75.0(3) . .
Si2 Li1 Si1 C10 157.58(16) . .
Li2 Li1 Si1 C10 88.7(2) . .
N2 Li1 Si1 C11 24.0(5) . .
C3 Li1 Si1 C11 -83.0(6) . .
C4 Li1 Si1 C11 -112.6(4) . .
C2 Li1 Si1 C11 121(3) . .
C5 Li1 Si1 C11 -146.3(3) . .
C1 Li1 Si1 C11 144.4(4) . .
B1 Li1 Si1 C11 175.0(3) . .
Si2 Li1 Si1 C11 47.6(4) . .
Li2 Li1 Si1 C11 -21.2(4) . .
N2 Li1 Si1 Li2 45.2(2) . .
C3 Li1 Si1 Li2 -61.9(6) . .
C4 Li1 Si1 Li2 -91.4(3) . .
C2 Li1 Si1 Li2 142(3) . .
C5 Li1 Si1 Li2 -125.1(3) . .
C1 Li1 Si1 Li2 165.6(5) . .
B1 Li1 Si1 Li2 -163.8(3) . .
Si2 Li1 Si1 Li2 68.84(16) . .
Si1 N2 Si2 C14 54.3(3) . .
Li2 N2 Si2 C14 174.0(3) . .
Li1 N2 Si2 C14 -76.7(3) . .
Si1 N2 Si2 C13 -69.2(3) . .
Li2 N2 Si2 C13 50.5(3) . .
Li1 N2 Si2 C13 159.8(3) . .
Si1 N2 Si2 C15 172.7(2) . .
Li2 N2 Si2 C15 -67.6(3) . .
Li1 N2 Si2 C15 41.7(3) . .
Si1 N2 Si2 Li2 -119.7(3) . .
Li1 N2 Si2 Li2 109.3(3) . .
Si1 N2 Si2 Li1 131.0(3) . .
Li2 N2 Si2 Li1 -109.3(3) . .
C18 Li2 Si2 N2 -120.7(5) . .
C19 Li2 Si2 N2 -157.4(4) . .
C17 Li2 Si2 N2 -87.7(7) . .
C20 Li2 Si2 N2 165.9(4) . .
C16 Li2 Si2 N2 84.3(18) . .
B2 Li2 Si2 N2 128.8(5) . .
Si1 Li2 Si2 N2 28.37(17) . .
Li1 Li2 Si2 N2 -41.4(2) . .
N2 Li2 Si2 C14 -12.8(6) . .
C18 Li2 Si2 C14 -133.4(4) . .
C19 Li2 Si2 C14 -170.2(4) . .
C17 Li2 Si2 C14 -100.5(8) . .
C20 Li2 Si2 C14 153.1(4) . .
C16 Li2 Si2 C14 71.5(19) . .
B2 Li2 Si2 C14 116.1(5) . .
Si1 Li2 Si2 C14 15.6(5) . .
Li1 Li2 Si2 C14 -54.2(5) . .
N2 Li2 Si2 C13 -135.0(3) . .
C18 Li2 Si2 C13 104.3(4) . .
C19 Li2 Si2 C13 67.6(3) . .
C17 Li2 Si2 C13 137.3(7) . .
C20 Li2 Si2 C13 30.9(3) . .
C16 Li2 Si2 C13 -50.7(18) . .
B2 Li2 Si2 C13 -6.2(4) . .
Si1 Li2 Si2 C13 -106.61(17) . .
Li1 Li2 Si2 C13 -176.4(2) . .
N2 Li2 Si2 C15 119.2(3) . .
C18 Li2 Si2 C15 -1.5(4) . .
C19 Li2 Si2 C15 -38.2(3) . .
C17 Li2 Si2 C15 31.5(7) . .
C20 Li2 Si2 C15 -74.9(3) . .
C16 Li2 Si2 C15 -156.5(18) . .
B2 Li2 Si2 C15 -112.0(4) . .
Si1 Li2 Si2 C15 147.57(17) . .
Li1 Li2 Si2 C15 77.8(2) . .
N2 Li2 Si2 Li1 41.4(2) . .
C18 Li2 Si2 Li1 -79.3(4) . .
C19 Li2 Si2 Li1 -116.0(3) . .
C17 Li2 Si2 Li1 -46.3(6) . .
C20 Li2 Si2 Li1 -152.8(4) . .
C16 Li2 Si2 Li1 125.7(18) . .
B2 Li2 Si2 Li1 170.2(5) . .
Si1 Li2 Si2 Li1 69.77(16) . .
C3 Li1 Si2 N2 124.3(5) . .
C4 Li1 Si2 N2 79.2(10) . .
C2 Li1 Si2 N2 162.6(4) . .
C5 Li1 Si2 N2 -73.8(9) . .
C1 Li1 Si2 N2 -159.1(4) . .
B1 Li1 Si2 N2 -118.8(4) . .
Si1 Li1 Si2 N2 -23.96(17) . .
Li2 Li1 Si2 N2 43.3(2) . .
N2 Li1 Si2 C14 115.8(3) . .
C3 Li1 Si2 C14 -120.0(4) . .
C4 Li1 Si2 C14 -165.0(9) . .
C2 Li1 Si2 C14 -81.6(3) . .
C5 Li1 Si2 C14 41.9(10) . .
C1 Li1 Si2 C14 -43.4(3) . .
B1 Li1 Si2 C14 -3.1(4) . .
Si1 Li1 Si2 C14 91.80(16) . .
Li2 Li1 Si2 C14 159.1(2) . .
N2 Li1 Si2 C13 -36.5(4) . .
C3 Li1 Si2 C13 87.8(5) . .
C4 Li1 Si2 C13 42.7(11) . .
C2 Li1 Si2 C13 126.1(4) . .
C5 Li1 Si2 C13 -110.3(10) . .
C1 Li1 Si2 C13 164.4(3) . .
B1 Li1 Si2 C13 -155.3(3) . .
Si1 Li1 Si2 C13 -60.5(4) . .
Li2 Li1 Si2 C13 6.8(4) . .
N2 Li1 Si2 C15 -140.4(3) . .
C3 Li1 Si2 C15 -16.1(4) . .
C4 Li1 Si2 C15 -61.2(10) . .
C2 Li1 Si2 C15 22.3(3) . .
C5 Li1 Si2 C15 145.8(10) . .
C1 Li1 Si2 C15 60.5(3) . .
B1 Li1 Si2 C15 100.8(4) . .
Si1 Li1 Si2 C15 -164.31(18) . .
Li2 Li1 Si2 C15 -97.0(2) . .
N2 Li1 Si2 Li2 -43.3(2) . .
C3 Li1 Si2 Li2 80.9(4) . .
C4 Li1 Si2 Li2 35.9(9) . .
C2 Li1 Si2 Li2 119.3(3) . .
C5 Li1 Si2 Li2 -117.2(10) . .
C1 Li1 Si2 Li2 157.5(3) . .
B1 Li1 Si2 Li2 -162.2(4) . .
Si1 Li1 Si2 Li2 -67.28(17) . .
Si4 N4 Si3 C26 -47.8(3) . .
Li3 N4 Si3 C26 -172.4(3) . .
Li4 N4 Si3 C26 81.8(3) . .
Si4 N4 Si3 C27 75.3(3) . .
Li3 N4 Si3 C27 -49.3(3) . .
Li4 N4 Si3 C27 -155.2(3) . .
Si4 N4 Si3 C25 -166.2(2) . .
Li3 N4 Si3 C25 69.2(3) . .
Li4 N4 Si3 C25 -36.6(3) . .
Si4 N4 Si3 Li4 -129.6(3) . .
Li3 N4 Si3 Li4 105.8(4) . .
Si4 N4 Si3 Li3 124.6(3) . .
Li4 N4 Si3 Li3 -105.8(4) . .
C2 Li4 Si3 N4 21.4(19) 2_666 .
C4 Li4 Si3 N4 -139.5(5) 2_666 .
C3 Li4 Si3 N4 -100.6(6) 2_666 .
C5 Li4 Si3 N4 -176.8(4) 2_666 .
C1 Li4 Si3 N4 103.7(6) 2_666 .
B1 Li4 Si3 N4 142.3(4) 2_666 .
Li3 Li4 Si3 N4 -44.0(2) . .
Si4 Li4 Si3 N4 24.97(18) . .
N4 Li4 Si3 C26 -111.7(3) . .
C2 Li4 Si3 C26 -90(2) 2_666 .
C4 Li4 Si3 C26 108.8(3) 2_666 .
C3 Li4 Si3 C26 147.7(5) 2_666 .
C5 Li4 Si3 C26 71.6(3) 2_666 .
C1 Li4 Si3 C26 -8.0(5) 2_666 .
B1 Li4 Si3 C26 30.6(4) 2_666 .
Li3 Li4 Si3 C26 -155.6(2) . .
Si4 Li4 Si3 C26 -86.69(19) . .
N4 Li4 Si3 C27 45.5(5) . .
C2 Li4 Si3 C27 67(2) 2_666 .
C4 Li4 Si3 C27 -94.0(5) 2_666 .
C3 Li4 Si3 C27 -55.2(7) 2_666 .
C5 Li4 Si3 C27 -131.3(4) 2_666 .
C1 Li4 Si3 C27 149.2(4) 2_666 .
B1 Li4 Si3 C27 -172.2(3) 2_666 .
Li3 Li4 Si3 C27 1.5(4) . .
Si4 Li4 Si3 C27 70.5(4) . .
N4 Li4 Si3 C25 144.7(3) . .
C2 Li4 Si3 C25 166(2) 2_666 .
C4 Li4 Si3 C25 5.2(3) 2_666 .
C3 Li4 Si3 C25 44.0(5) 2_666 .
C5 Li4 Si3 C25 -32.1(3) 2_666 .
C1 Li4 Si3 C25 -111.6(5) 2_666 .
B1 Li4 Si3 C25 -73.0(3) 2_666 .
Li3 Li4 Si3 C25 100.7(2) . .
Si4 Li4 Si3 C25 169.66(17) . .
N4 Li4 Si3 Li3 44.0(2) . .
C2 Li4 Si3 Li3 65(2) 2_666 .
C4 Li4 Si3 Li3 -95.5(4) 2_666 .
C3 Li4 Si3 Li3 -56.7(5) 2_666 .
C5 Li4 Si3 Li3 -132.8(3) 2_666 .
C1 Li4 Si3 Li3 147.6(6) 2_666 .
B1 Li4 Si3 Li3 -173.7(4) 2_666 .
Si4 Li4 Si3 Li3 68.93(18) . .
C17 Li3 Si3 N4 97.5(7) . .
C18 Li3 Si3 N4 122.5(4) . .
C19 Li3 Si3 N4 156.8(4) . .
C16 Li3 Si3 N4 -123(2) . .
C20 Li3 Si3 N4 -168.1(4) . .
B2 Li3 Si3 N4 -135.4(6) . .
Si4 Li3 Si3 N4 -27.31(19) . .
Li4 Li3 Si3 N4 44.5(2) . .
N4 Li3 Si3 C26 15.0(6) . .
C17 Li3 Si3 C26 112.5(7) . .
C18 Li3 Si3 C26 137.6(4) . .
C19 Li3 Si3 C26 171.9(4) . .
C16 Li3 Si3 C26 -108(2) . .
C20 Li3 Si3 C26 -153.1(4) . .
B2 Li3 Si3 C26 -120.4(5) . .
Si4 Li3 Si3 C26 -12.3(5) . .
Li4 Li3 Si3 C26 59.6(5) . .
N4 Li3 Si3 C27 136.3(3) . .
C17 Li3 Si3 C27 -126.2(6) . .
C18 Li3 Si3 C27 -101.2(3) . .
C19 Li3 Si3 C27 -66.9(3) . .
C16 Li3 Si3 C27 13(2) . .
C20 Li3 Si3 C27 -31.8(3) . .
B2 Li3 Si3 C27 0.9(4) . .
Si4 Li3 Si3 C27 108.99(18) . .
Li4 Li3 Si3 C27 -179.2(2) . .
N4 Li3 Si3 C25 -117.9(3) . .
C17 Li3 Si3 C25 -20.4(6) . .
C18 Li3 Si3 C25 4.6(3) . .
C19 Li3 Si3 C25 38.9(3) . .
C16 Li3 Si3 C25 119(2) . .
C20 Li3 Si3 C25 74.0(3) . .
B2 Li3 Si3 C25 106.7(4) . .
Si4 Li3 Si3 C25 -145.22(15) . .
Li4 Li3 Si3 C25 -73.4(2) . .
N4 Li3 Si3 Li4 -44.5(2) . .
C17 Li3 Si3 Li4 52.9(6) . .
C18 Li3 Si3 Li4 78.0(3) . .
C19 Li3 Si3 Li4 112.3(3) . .
C16 Li3 Si3 Li4 -167(2) . .
C20 Li3 Si3 Li4 147.4(4) . .
B2 Li3 Si3 Li4 -179.9(5) . .
Si4 Li3 Si3 Li4 -71.83(17) . .
Si3 N4 Si4 C29 -56.1(3) . .
Li3 N4 Si4 C29 68.8(3) . .
Li4 N4 Si4 C29 176.0(3) . .
Si3 N4 Si4 C30 -175.4(2) . .
Li3 N4 Si4 C30 -50.5(3) . .
Li4 N4 Si4 C30 56.7(3) . .
Si3 N4 Si4 C28 67.4(3) . .
Li3 N4 Si4 C28 -167.7(3) . .
Li4 N4 Si4 C28 -60.5(3) . .
Si3 N4 Si4 Li3 -124.9(3) . .
Li4 N4 Si4 Li3 107.2(3) . .
Si3 N4 Si4 Li4 127.9(3) . .
Li3 N4 Si4 Li4 -107.2(3) . .
C17 Li3 Si4 N4 -121.4(5) . .
C18 Li3 Si4 N4 -73.7(7) . .
C19 Li3 Si4 N4 43.1(12) . .
C16 Li3 Si4 N4 -161.5(5) . .
C20 Li3 Si4 N4 113.1(6) . .
B2 Li3 Si4 N4 155.7(5) . .
Si3 Li3 Si4 N4 27.07(17) . .
Li4 Li3 Si4 N4 -42.0(2) . .
N4 Li3 Si4 C29 -120.0(3) . .
C17 Li3 Si4 C29 118.6(4) . .
C18 Li3 Si4 C29 166.3(7) . .
C19 Li3 Si4 C29 -76.9(13) . .
C16 Li3 Si4 C29 78.5(3) . .
C20 Li3 Si4 C29 -6.9(5) . .
B2 Li3 Si4 C29 35.7(3) . .
Si3 Li3 Si4 C29 -92.96(17) . .
Li4 Li3 Si4 C29 -162.0(2) . .
N4 Li3 Si4 C30 132.8(3) . .
C17 Li3 Si4 C30 11.4(4) . .
C18 Li3 Si4 C30 59.1(7) . .
C19 Li3 Si4 C30 175.9(13) . .
C16 Li3 Si4 C30 -28.7(3) . .
C20 Li3 Si4 C30 -114.1(5) . .
B2 Li3 Si4 C30 -71.5(3) . .
Si3 Li3 Si4 C30 159.83(17) . .
Li4 Li3 Si4 C30 90.8(2) . .
N4 Li3 Si4 C28 24.1(6) . .
C17 Li3 Si4 C28 -97.2(5) . .
C18 Li3 Si4 C28 -49.6(9) . .
C19 Li3 Si4 C28 67.3(14) . .
C16 Li3 Si4 C28 -137.3(4) . .
C20 Li3 Si4 C28 137.3(5) . .
B2 Li3 Si4 C28 179.9(4) . .
Si3 Li3 Si4 C28 51.2(5) . .
Li4 Li3 Si4 C28 -17.8(5) . .
N4 Li3 Si4 Li4 42.0(2) . .
C17 Li3 Si4 Li4 -79.4(4) . .
C18 Li3 Si4 Li4 -31.8(6) . .
C19 Li3 Si4 Li4 85.1(13) . .
C16 Li3 Si4 Li4 -119.5(3) . .
C20 Li3 Si4 Li4 155.1(5) . .
B2 Li3 Si4 Li4 -162.3(4) . .
Si3 Li3 Si4 Li4 69.03(16) . .
C2 Li4 Si4 N4 153.2(4) 2_666 .
C4 Li4 Si4 N4 94.4(11) 2_666 .
C3 Li4 Si4 N4 120.5(5) 2_666 .
C5 Li4 Si4 N4 -107.8(8) 2_666 .
C1 Li4 Si4 N4 -170.6(4) 2_666 .
B1 Li4 Si4 N4 -134.6(4) 2_666 .
Si3 Li4 Si4 N4 -26.24(19) . .
Li3 Li4 Si4 N4 44.4(2) . .
N4 Li4 Si4 C29 -7.3(5) . .
C2 Li4 Si4 C29 145.9(4) 2_666 .
C4 Li4 Si4 C29 87.1(12) 2_666 .
C3 Li4 Si4 C29 113.2(5) 2_666 .
C5 Li4 Si4 C29 -115.0(8) 2_666 .
C1 Li4 Si4 C29 -177.9(3) 2_666 .
B1 Li4 Si4 C29 -141.9(4) 2_666 .
Si3 Li4 Si4 C29 -33.5(4) . .
Li3 Li4 Si4 C29 37.1(4) . .
N4 Li4 Si4 C30 -127.8(3) . .
C2 Li4 Si4 C30 25.4(3) 2_666 .
C4 Li4 Si4 C30 -33.4(11) 2_666 .
C3 Li4 Si4 C30 -7.3(4) 2_666 .
C5 Li4 Si4 C30 124.4(8) 2_666 .
C1 Li4 Si4 C30 61.6(3) 2_666 .
B1 Li4 Si4 C30 97.6(3) 2_666 .
Si3 Li4 Si4 C30 -154.04(17) . .
Li3 Li4 Si4 C30 -83.4(2) . .
N4 Li4 Si4 C28 127.2(3) . .
C2 Li4 Si4 C28 -79.6(3) 2_666 .
C4 Li4 Si4 C28 -138.4(11) 2_666 .
C3 Li4 Si4 C28 -112.3(4) 2_666 .
C5 Li4 Si4 C28 19.5(8) 2_666 .
C1 Li4 Si4 C28 -43.4(3) 2_666 .
B1 Li4 Si4 C28 -7.4(3) 2_666 .
Si3 Li4 Si4 C28 100.99(19) . .
Li3 Li4 Si4 C28 171.6(2) . .
N4 Li4 Si4 Li3 -44.4(2) . .
C2 Li4 Si4 Li3 108.8(3) 2_666 .
C4 Li4 Si4 Li3 50.0(11) 2_666 .
C3 Li4 Si4 Li3 76.1(4) 2_666 .
C5 Li4 Si4 Li3 -152.1(8) 2_666 .
C1 Li4 Si4 Li3 145.0(3) 2_666 .
B1 Li4 Si4 Li3 -179.0(4) 2_666 .
Si3 Li4 Si4 Li3 -70.60(17) . .
C8 N1 B1 C5 -8.3(5) . .
C6 N1 B1 C5 176.3(3) . .
C8 N1 B1 C1 171.4(3) . .
C6 N1 B1 C1 -4.1(5) . .
C8 N1 B1 Li1 81.1(5) . .
C6 N1 B1 Li1 -94.3(5) . .
C8 N1 B1 Li4 -98.2(5) . 2_666
C6 N1 B1 Li4 86.3(5) . 2_666
N2 Li1 B1 N1 -4.9(7) . .
C3 Li1 B1 N1 -179.0(4) . .
C4 Li1 B1 N1 -144.0(4) . .
C2 Li1 B1 N1 145.6(4) . .
C5 Li1 B1 N1 -117.2(5) . .
C1 Li1 B1 N1 118.1(4) . .
Si1 Li1 B1 N1 -28.9(5) . .
Si2 Li1 B1 N1 41.8(6) . .
Li2 Li1 B1 N1 -79.4(10) . .
N2 Li1 B1 C5 112.3(5) . .
C3 Li1 B1 C5 -61.8(2) . .
C4 Li1 B1 C5 -26.8(2) . .
C2 Li1 B1 C5 -97.2(3) . .
C1 Li1 B1 C5 -124.6(3) . .
Si1 Li1 B1 C5 88.3(3) . .
Si2 Li1 B1 C5 159.0(4) . .
Li2 Li1 B1 C5 37.8(9) . .
N2 Li1 B1 C1 -123.0(5) . .
C3 Li1 B1 C1 62.8(2) . .
C4 Li1 B1 C1 97.8(2) . .
C2 Li1 B1 C1 27.4(2) . .
C5 Li1 B1 C1 124.6(3) . .
Si1 Li1 B1 C1 -147.0(3) . .
Si2 Li1 B1 C1 -76.3(4) . .
Li2 Li1 B1 C1 162.4(10) . .
N2 Li1 B1 Li4 174.6(5) . 2_666
C3 Li1 B1 Li4 0.5(3) . 2_666
C4 Li1 B1 Li4 35.4(2) . 2_666
C2 Li1 B1 Li4 -35.0(2) . 2_666
C5 Li1 B1 Li4 62.3(2) . 2_666
C1 Li1 B1 Li4 -62.4(2) . 2_666
Si1 Li1 B1 Li4 150.6(2) . 2_666
Si2 Li1 B1 Li4 -138.7(3) . 2_666
Li2 Li1 B1 Li4 100.0(9) . 2_666
C21 N3 B2 C16 -172.1(4) . .
C23 N3 B2 C16 3.9(6) . .
C21 N3 B2 C20 7.6(6) . .
C23 N3 B2 C20 -176.4(3) . .
C21 N3 B2 Li3 -82.9(5) . .
C23 N3 B2 Li3 93.1(5) . .
C21 N3 B2 Li2 97.3(5) . .
C23 N3 B2 Li2 -86.7(5) . .
N4 Li3 B2 N3 7.7(10) . .
C17 Li3 B2 N3 -144.6(4) . .
C18 Li3 B2 N3 179.9(4) . .
C19 Li3 B2 N3 144.6(4) . .
C16 Li3 B2 N3 -116.9(5) . .
C20 Li3 B2 N3 117.7(5) . .
Si4 Li3 B2 N3 -20.3(6) . .
Si3 Li3 B2 N3 60.4(6) . .
Li4 Li3 B2 N3 -119.4(12) . .
N4 Li3 B2 C16 124.6(7) . .
C17 Li3 B2 C16 -27.8(2) . .
C18 Li3 B2 C16 -63.2(3) . .
C19 Li3 B2 C16 -98.5(3) . .
C20 Li3 B2 C16 -125.4(3) . .
Si4 Li3 B2 C16 96.5(3) . .
Si3 Li3 B2 C16 177.3(5) . .
Li4 Li3 B2 C16 -2.5(12) . .
N4 Li3 B2 C20 -110.0(7) . .
C17 Li3 B2 C20 97.7(3) . .
C18 Li3 B2 C20 62.2(3) . .
C19 Li3 B2 C20 26.9(2) . .
C16 Li3 B2 C20 125.4(3) . .
Si4 Li3 B2 C20 -138.1(4) . .
Si3 Li3 B2 C20 -57.3(4) . .
Li4 Li3 B2 C20 122.9(13) . .
N4 Li3 B2 Li2 -172.5(7) . .
C17 Li3 B2 Li2 35.2(2) . .
C18 Li3 B2 Li2 -0.3(3) . .
C19 Li3 B2 Li2 -35.6(2) . .
C16 Li3 B2 Li2 62.9(3) . .
C20 Li3 B2 Li2 -62.5(3) . .
Si4 Li3 B2 Li2 159.5(3) . .
Si3 Li3 B2 Li2 -119.8(4) . .
Li4 Li3 B2 Li2 60.4(13) . .
N2 Li2 B2 N3 3.5(9) . .
C18 Li2 B2 N3 -179.9(4) . .
C19 Li2 B2 N3 -144.4(4) . .
C17 Li2 B2 N3 144.7(4) . .
C20 Li2 B2 N3 -117.1(5) . .
C16 Li2 B2 N3 117.4(5) . .
Si1 Li2 B2 N3 26.2(5) . .
Si2 Li2 B2 N3 -51.7(6) . .
Li1 Li2 B2 N3 101.5(10) . .
N2 Li2 B2 C16 -113.9(7) . .
C18 Li2 B2 C16 62.7(2) . .
C19 Li2 B2 C16 98.2(3) . .
C17 Li2 B2 C16 27.3(2) . .
C20 Li2 B2 C16 125.5(3) . .
Si1 Li2 B2 C16 -91.2(3) . .
Si2 Li2 B2 C16 -169.1(4) . .
Li1 Li2 B2 C16 -15.9(9) . .
N2 Li2 B2 C20 120.6(7) . .
C18 Li2 B2 C20 -62.8(2) . .
C19 Li2 B2 C20 -27.3(2) . .
C17 Li2 B2 C20 -98.3(3) . .
C16 Li2 B2 C20 -125.5(3) . .
Si1 Li2 B2 C20 143.2(3) . .
Si2 Li2 B2 C20 65.4(4) . .
Li1 Li2 B2 C20 -141.5(10) . .
N2 Li2 B2 Li3 -176.3(6) . .
C18 Li2 B2 Li3 0.3(3) . .
C19 Li2 B2 Li3 35.8(2) . .
C17 Li2 B2 Li3 -35.1(2) . .
C20 Li2 B2 Li3 63.1(3) . .
C16 Li2 B2 Li3 -62.4(3) . .
Si1 Li2 B2 Li3 -153.6(3) . .
Si2 Li2 B2 Li3 128.5(4) . .
Li1 Li2 B2 Li3 -78.3(9) . .
N1 B1 C1 C2 -178.7(3) . .
C5 B1 C1 C2 1.0(5) . .
Li1 B1 C1 C2 -54.6(3) . .
Li4 B1 C1 C2 55.4(3) 2_666 .
N1 B1 C1 Li4 125.9(4) . 2_666
C5 B1 C1 Li4 -54.4(3) . 2_666
Li1 B1 C1 Li4 -110.1(3) . 2_666
N1 B1 C1 Li1 -124.0(4) . .
C5 B1 C1 Li1 55.7(3) . .
Li4 B1 C1 Li1 110.1(3) 2_666 .
N2 Li1 C1 C2 -120.0(6) . .
C3 Li1 C1 C2 28.6(2) . .
C4 Li1 C1 C2 64.4(2) . .
C5 Li1 C1 C2 99.3(3) . .
B1 Li1 C1 C2 132.4(3) . .
Si1 Li1 C1 C2 -175.6(4) . .
Si2 Li1 C1 C2 -100.3(3) . .
Li2 Li1 C1 C2 -32.3(8) . .
N2 Li1 C1 B1 107.5(6) . .
C3 Li1 C1 B1 -103.9(3) . .
C4 Li1 C1 B1 -68.0(2) . .
C2 Li1 C1 B1 -132.4(3) . .
C5 Li1 C1 B1 -33.2(2) . .
Si1 Li1 C1 B1 52.0(4) . .
Si2 Li1 C1 B1 127.2(3) . .
Li2 Li1 C1 B1 -164.8(8) . .
N2 Li1 C1 Li4 176.9(5) . 2_666
C3 Li1 C1 Li4 -34.5(2) . 2_666
C4 Li1 C1 Li4 1.4(3) . 2_666
C2 Li1 C1 Li4 -63.1(3) . 2_666
C5 Li1 C1 Li4 36.2(2) . 2_666
B1 Li1 C1 Li4 69.4(3) . 2_666
Si1 Li1 C1 Li4 121.3(4) . 2_666
Si2 Li1 C1 Li4 -163.4(2) . 2_666
Li2 Li1 C1 Li4 -95.4(8) . 2_666
B1 C1 C2 C3 0.4(5) . .
Li4 C1 C2 C3 57.8(3) 2_666 .
Li1 C1 C2 C3 -55.8(3) . .
B1 C1 C2 Li4 -57.5(3) . 2_666
Li1 C1 C2 Li4 -113.7(3) . 2_666
B1 C1 C2 Li1 56.2(3) . .
Li4 C1 C2 Li1 113.7(3) 2_666 .
N2 Li1 C2 C1 114.5(7) . .
C3 Li1 C2 C1 -132.6(3) . .
C4 Li1 C2 C1 -102.2(3) . .
C5 Li1 C2 C1 -67.6(2) . .
B1 Li1 C2 C1 -29.4(2) . .
Si1 Li1 C2 C1 27(3) . .
Si2 Li1 C2 C1 97.2(3) . .
Li2 Li1 C2 C1 166.3(4) . .
N2 Li1 C2 C3 -112.9(7) . .
C4 Li1 C2 C3 30.4(2) . .
C5 Li1 C2 C3 65.0(2) . .
C1 Li1 C2 C3 132.6(3) . .
B1 Li1 C2 C3 103.2(3) . .
Si1 Li1 C2 C3 160(3) . .
Si2 Li1 C2 C3 -130.2(3) . .
Li2 Li1 C2 C3 -61.0(4) . .
N2 Li1 C2 Li4 -176.9(6) . 2_666
C3 Li1 C2 Li4 -64.0(3) . 2_666
C4 Li1 C2 Li4 -33.6(3) . 2_666
C5 Li1 C2 Li4 1.0(3) . 2_666
C1 Li1 C2 Li4 68.6(3) . 2_666
B1 Li1 C2 Li4 39.2(3) . 2_666
Si1 Li1 C2 Li4 96(3) . 2_666
Si2 Li1 C2 Li4 165.8(3) . 2_666
Li2 Li1 C2 Li4 -125.0(3) . 2_666
C1 C2 C3 C4 -1.7(5) . .
Li4 C2 C3 C4 57.2(3) 2_666 .
Li1 C2 C3 C4 -59.4(3) . .
C1 C2 C3 Li1 57.6(3) . .
Li4 C2 C3 Li1 116.6(3) 2_666 .
C1 C2 C3 Li4 -58.9(3) . 2_666
Li1 C2 C3 Li4 -116.6(3) . 2_666
N2 Li1 C3 C4 -109.5(6) . .
C2 Li1 C3 C4 128.5(3) . .
C5 Li1 C3 C4 27.6(2) . .
C1 Li1 C3 C4 100.8(3) . .
B1 Li1 C3 C4 64.1(3) . .
Si1 Li1 C3 C4 -47.3(6) . .
Si2 Li1 C3 C4 -158.5(4) . .
Li2 Li1 C3 C4 -97.7(3) . .
N2 Li1 C3 C2 122.1(6) . .
C4 Li1 C3 C2 -128.5(3) . .
C5 Li1 C3 C2 -100.9(3) . .
C1 Li1 C3 C2 -27.6(2) . .
B1 Li1 C3 C2 -64.4(2) . .
Si1 Li1 C3 C2 -175.8(6) . .
Si2 Li1 C3 C2 73.0(4) . .
Li2 Li1 C3 C2 133.8(3) . .
N2 Li1 C3 Li4 -174.1(5) . 2_666
C4 Li1 C3 Li4 -64.6(3) . 2_666
C2 Li1 C3 Li4 63.9(3) . 2_666
C5 Li1 C3 Li4 -37.0(3) . 2_666
C1 Li1 C3 Li4 36.2(3) . 2_666
B1 Li1 C3 Li4 -0.5(3) . 2_666
Si1 Li1 C3 Li4 -111.9(5) . 2_666
Si2 Li1 C3 Li4 136.9(4) . 2_666
Li2 Li1 C3 Li4 -162.3(3) . 2_666
C2 C3 C4 C5 1.6(5) . .
Li1 C3 C4 C5 -57.8(4) . .
Li4 C3 C4 C5 58.5(4) 2_666 .
C2 C3 C4 Li1 59.3(3) . .
Li4 C3 C4 Li1 116.2(3) 2_666 .
C2 C3 C4 Li4 -56.9(3) . 2_666
Li1 C3 C4 Li4 -116.2(3) . 2_666
N2 Li1 C4 C5 -108.9(5) . .
C3 Li1 C4 C5 132.6(4) . .
C2 Li1 C4 C5 101.9(3) . .
C1 Li1 C4 C5 67.1(2) . .
B1 Li1 C4 C5 29.0(2) . .
Si1 Li1 C4 C5 -72.6(3) . .
Si2 Li1 C4 C5 -165.8(10) . .
Li2 Li1 C4 C5 -134.3(3) . .
N2 Li1 C4 C3 118.5(6) . .
C2 Li1 C4 C3 -30.7(2) . .
C5 Li1 C4 C3 -132.6(4) . .
C1 Li1 C4 C3 -65.5(2) . .
B1 Li1 C4 C3 -103.7(3) . .
Si1 Li1 C4 C3 154.8(4) . .
Si2 Li1 C4 C3 61.6(10) . .
Li2 Li1 C4 C3 93.1(3) . .
N2 Li1 C4 Li4 -177.4(5) . 2_666
C3 Li1 C4 Li4 64.1(3) . 2_666
C2 Li1 C4 Li4 33.4(3) . 2_666
C5 Li1 C4 Li4 -68.5(3) . 2_666
C1 Li1 C4 Li4 -1.4(3) . 2_666
B1 Li1 C4 Li4 -39.5(3) . 2_666
Si1 Li1 C4 Li4 -141.1(3) . 2_666
Si2 Li1 C4 Li4 125.8(9) . 2_666
Li2 Li1 C4 Li4 157.2(3) . 2_666
C3 C4 C5 B1 0.0(5) . .
Li1 C4 C5 B1 -56.1(3) . .
Li4 C4 C5 B1 57.4(3) 2_666 .
C3 C4 C5 Li1 56.1(4) . .
Li4 C4 C5 Li1 113.5(2) 2_666 .
C3 C4 C5 Li4 -57.4(4) . 2_666
Li1 C4 C5 Li4 -113.5(2) . 2_666
N1 B1 C5 C4 178.5(3) . .
C1 B1 C5 C4 -1.2(5) . .
Li1 B1 C5 C4 54.6(3) . .
Li4 B1 C5 C4 -55.6(3) 2_666 .
N1 B1 C5 Li1 123.9(4) . .
C1 B1 C5 Li1 -55.8(3) . .
Li4 B1 C5 Li1 -110.2(2) 2_666 .
N1 B1 C5 Li4 -125.9(4) . 2_666
C1 B1 C5 Li4 54.4(3) . 2_666
Li1 B1 C5 Li4 110.2(2) . 2_666
N2 Li1 C5 C4 113.6(6) . .
C3 Li1 C5 C4 -28.4(2) . .
C2 Li1 C5 C4 -64.7(3) . .
C1 Li1 C5 C4 -100.0(3) . .
B1 Li1 C5 C4 -133.2(3) . .
Si1 Li1 C5 C4 121.6(3) . .
Si2 Li1 C5 C4 166.0(10) . .
Li2 Li1 C5 C4 60.5(4) . .
N2 Li1 C5 B1 -113.2(5) . .
C3 Li1 C5 B1 104.8(3) . .
C4 Li1 C5 B1 133.2(3) . .
C2 Li1 C5 B1 68.5(2) . .
C1 Li1 C5 B1 33.2(2) . .
Si1 Li1 C5 B1 -105.1(3) . .
Si2 Li1 C5 B1 -60.7(10) . .
Li2 Li1 C5 B1 -166.3(4) . .
N2 Li1 C5 Li4 177.3(5) . 2_666
C3 Li1 C5 Li4 35.3(3) . 2_666
C4 Li1 C5 Li4 63.7(3) . 2_666
C2 Li1 C5 Li4 -1.0(3) . 2_666
C1 Li1 C5 Li4 -36.3(2) . 2_666
B1 Li1 C5 Li4 -69.5(3) . 2_666
Si1 Li1 C5 Li4 -174.6(2) . 2_666
Si2 Li1 C5 Li4 -130.2(9) . 2_666
Li2 Li1 C5 Li4 124.2(3) . 2_666
B1 N1 C6 C7 92.5(4) . .
C8 N1 C6 C7 -83.3(4) . .
B1 N1 C8 C9 93.9(5) . .
C6 N1 C8 C9 -90.4(5) . .
N3 B2 C16 C17 -179.9(3) . .
C20 B2 C16 C17 0.3(5) . .
Li3 B2 C16 C17 54.9(4) . .
Li2 B2 C16 C17 -53.7(4) . .
N3 B2 C16 Li3 125.2(4) . .
C20 B2 C16 Li3 -54.6(3) . .
Li2 B2 C16 Li3 -108.6(3) . .
N3 B2 C16 Li2 -126.2(4) . .
C20 B2 C16 Li2 54.0(3) . .
Li3 B2 C16 Li2 108.6(3) . .
N4 Li3 C16 C17 100.9(8) . .
C18 Li3 C16 C17 -28.7(2) . .
C19 Li3 C16 C17 -64.7(3) . .
C20 Li3 C16 C17 -99.4(3) . .
B2 Li3 C16 C17 -132.3(3) . .
Si4 Li3 C16 C17 121.6(3) . .
Si3 Li3 C16 C17 -147(2) . .
Li4 Li3 C16 C17 46.8(4) . .
N4 Li3 C16 B2 -126.8(8) . .
C17 Li3 C16 B2 132.3(3) . .
C18 Li3 C16 B2 103.6(3) . .
C19 Li3 C16 B2 67.7(3) . .
C20 Li3 C16 B2 32.9(2) . .
Si4 Li3 C16 B2 -106.1(3) . .
Si3 Li3 C16 B2 -15(2) . .
Li4 Li3 C16 B2 179.2(4) . .
N4 Li3 C16 Li2 163.0(7) . .
C17 Li3 C16 Li2 62.1(3) . .
C18 Li3 C16 Li2 33.4(3) . .
C19 Li3 C16 Li2 -2.6(3) . .
C20 Li3 C16 Li2 -37.3(3) . .
B2 Li3 C16 Li2 -70.2(3) . .
Si4 Li3 C16 Li2 -176.3(3) . .
Si3 Li3 C16 Li2 -85(2) . .
Li4 Li3 C16 Li2 108.9(4) . .
N2 Li2 C16 C17 -102.7(7) . .
C18 Li2 C16 C17 28.7(2) . .
C19 Li2 C16 C17 65.1(3) . .
C20 Li2 C16 C17 100.1(3) . .
B2 Li2 C16 C17 133.0(3) . .
Si1 Li2 C16 C17 -121.5(3) . .
Si2 Li2 C16 C17 -174.0(18) . .
Li1 Li2 C16 C17 -53.2(4) . .
N2 Li2 C16 B2 124.3(6) . .
C18 Li2 C16 B2 -104.3(3) . .
C19 Li2 C16 B2 -68.0(3) . .
C17 Li2 C16 B2 -133.0(3) . .
C20 Li2 C16 B2 -32.9(2) . .
Si1 Li2 C16 B2 105.5(3) . .
Si2 Li2 C16 B2 53.0(18) . .
Li1 Li2 C16 B2 173.7(4) . .
N2 Li2 C16 Li3 -165.1(6) . .
C18 Li2 C16 Li3 -33.7(3) . .
C19 Li2 C16 Li3 2.6(3) . .
C17 Li2 C16 Li3 -62.5(3) . .
C20 Li2 C16 Li3 37.6(3) . .
B2 Li2 C16 Li3 70.6(3) . .
Si1 Li2 C16 Li3 176.1(3) . .
Si2 Li2 C16 Li3 123.5(18) . .
Li1 Li2 C16 Li3 -115.7(3) . .
B2 C16 C17 C18 -0.2(6) . .
Li3 C16 C17 C18 57.2(4) . .
Li2 C16 C17 C18 -56.3(4) . .
B2 C16 C17 Li3 -57.3(4) . .
Li2 C16 C17 Li3 -113.5(3) . .
B2 C16 C17 Li2 56.2(4) . .
Li3 C16 C17 Li2 113.5(3) . .
N4 Li3 C17 C16 -130.0(6) . .
C18 Li3 C17 C16 132.1(3) . .
C19 Li3 C17 C16 102.1(3) . .
C20 Li3 C17 C16 67.6(3) . .
B2 Li3 C17 C16 29.3(2) . .
Si4 Li3 C17 C16 -82.2(4) . .
Si3 Li3 C17 C16 171.5(6) . .
Li4 Li3 C17 C16 -143.9(3) . .
N4 Li3 C17 C18 97.8(6) . .
C19 Li3 C17 C18 -30.0(2) . .
C16 Li3 C17 C18 -132.1(3) . .
C20 Li3 C17 C18 -64.5(3) . .
B2 Li3 C17 C18 -102.8(3) . .
Si4 Li3 C17 C18 145.6(4) . .
Si3 Li3 C17 C18 39.3(6) . .
Li4 Li3 C17 C18 83.9(3) . .
N4 Li3 C17 Li2 160.4(5) . .
C18 Li3 C17 Li2 62.6(3) . .
C19 Li3 C17 Li2 32.5(3) . .
C16 Li3 C17 Li2 -69.6(3) . .
C20 Li3 C17 Li2 -1.9(3) . .
B2 Li3 C17 Li2 -40.2(3) . .
Si4 Li3 C17 Li2 -151.8(3) . .
Si3 Li3 C17 Li2 101.9(6) . .
Li4 Li3 C17 Li2 146.5(3) . .
N2 Li2 C17 C16 121.4(6) . .
C18 Li2 C17 C16 -132.3(4) . .
C19 Li2 C17 C16 -101.7(3) . .
C20 Li2 C17 C16 -67.0(3) . .
B2 Li2 C17 C16 -28.9(2) . .
Si1 Li2 C17 C16 76.3(4) . .
Si2 Li2 C17 C16 177.7(7) . .
Li1 Li2 C17 C16 138.0(3) . .
N2 Li2 C17 C18 -106.2(6) . .
C19 Li2 C17 C18 30.6(2) . .
C20 Li2 C17 C18 65.3(3) . .
C16 Li2 C17 C18 132.3(4) . .
B2 Li2 C17 C18 103.5(3) . .
Si1 Li2 C17 C18 -151.3(4) . .
Si2 Li2 C17 C18 -49.9(7) . .
Li1 Li2 C17 C18 -89.7(3) . .
N2 Li2 C17 Li3 -169.6(5) . .
C18 Li2 C17 Li3 -63.3(3) . .
C19 Li2 C17 Li3 -32.7(3) . .
C20 Li2 C17 Li3 2.0(3) . .
C16 Li2 C17 Li3 69.0(3) . .
B2 Li2 C17 Li3 40.1(3) . .
Si1 Li2 C17 Li3 145.3(3) . .
Si2 Li2 C17 Li3 -113.3(7) . .
Li1 Li2 C17 Li3 -153.0(3) . .
C16 C17 C18 C19 -0.6(6) . .
Li3 C17 C18 C19 57.9(4) . .
Li2 C17 C18 C19 -59.1(4) . .
C16 C17 C18 Li2 58.6(4) . .
Li3 C17 C18 Li2 117.1(3) . .
C16 C17 C18 Li3 -58.5(4) . .
Li2 C17 C18 Li3 -117.1(3) . .
N2 Li2 C18 C19 -118.3(5) . .
C17 Li2 C18 C19 128.5(4) . .
C20 Li2 C18 C19 27.4(2) . .
C16 Li2 C18 C19 100.6(3) . .
B2 Li2 C18 C19 64.3(3) . .
Si1 Li2 C18 C19 -173.8(7) . .
Si2 Li2 C18 C19 -75.0(4) . .
Li1 Li2 C18 C19 -134.6(3) . .
N2 Li2 C18 C17 113.2(5) . .
C19 Li2 C18 C17 -128.5(4) . .
C20 Li2 C18 C17 -101.1(3) . .
C16 Li2 C18 C17 -27.9(2) . .
B2 Li2 C18 C17 -64.2(3) . .
Si1 Li2 C18 C17 57.6(7) . .
Si2 Li2 C18 C17 156.5(4) . .
Li1 Li2 C18 C17 96.9(3) . .
N2 Li2 C18 Li3 177.1(4) . .
C19 Li2 C18 Li3 -64.7(3) . .
C17 Li2 C18 Li3 63.9(3) . .
C20 Li2 C18 Li3 -37.2(3) . .
C16 Li2 C18 Li3 36.0(3) . .
B2 Li2 C18 Li3 -0.3(3) . .
Si1 Li2 C18 Li3 121.5(7) . .
Si2 Li2 C18 Li3 -139.7(3) . .
Li1 Li2 C18 Li3 160.8(3) . .
N4 Li3 C18 C19 110.4(5) . .
C17 Li3 C18 C19 -129.4(3) . .
C16 Li3 C18 C19 -101.2(3) . .
C20 Li3 C18 C19 -27.6(2) . .
B2 Li3 C18 C19 -64.5(3) . .
Si4 Li3 C18 C19 156.9(7) . .
Si3 Li3 C18 C19 71.2(3) . .
Li4 Li3 C18 C19 129.3(3) . .
N4 Li3 C18 C17 -120.2(5) . .
C19 Li3 C18 C17 129.4(3) . .
C16 Li3 C18 C17 28.2(2) . .
C20 Li3 C18 C17 101.7(3) . .
B2 Li3 C18 C17 64.9(2) . .
Si4 Li3 C18 C17 -73.7(7) . .
Si3 Li3 C18 C17 -159.5(3) . .
Li4 Li3 C18 C17 -101.4(3) . .
N4 Li3 C18 Li2 175.2(4) . .
C17 Li3 C18 Li2 -64.6(3) . .
C19 Li3 C18 Li2 64.8(3) . .
C16 Li3 C18 Li2 -36.4(3) . .
C20 Li3 C18 Li2 37.2(3) . .
B2 Li3 C18 Li2 0.3(3) . .
Si4 Li3 C18 Li2 -138.3(6) . .
Si3 Li3 C18 Li2 136.0(3) . .
Li4 Li3 C18 Li2 -165.9(3) . .
C17 C18 C19 C20 1.2(6) . .
Li2 C18 C19 C20 -58.0(4) . .
Li3 C18 C19 C20 58.8(4) . .
C17 C18 C19 Li2 59.2(4) . .
Li3 C18 C19 Li2 116.8(3) . .
C17 C18 C19 Li3 -57.6(4) . .
Li2 C18 C19 Li3 -116.8(3) . .
N2 Li2 C19 C20 -124.1(6) . .
C18 Li2 C19 C20 132.9(4) . .
C17 Li2 C19 C20 102.3(3) . .
C16 Li2 C19 C20 67.2(3) . .
B2 Li2 C19 C20 29.5(2) . .
Si1 Li2 C19 C20 -67(2) . .
Si2 Li2 C19 C20 -104.3(3) . .
Li1 Li2 C19 C20 -171.0(4) . .
N2 Li2 C19 C18 103.0(6) . .
C17 Li2 C19 C18 -30.6(2) . .
C20 Li2 C19 C18 -132.9(4) . .
C16 Li2 C19 C18 -65.7(3) . .
B2 Li2 C19 C18 -103.4(3) . .
Si1 Li2 C19 C18 160(2) . .
Si2 Li2 C19 C18 122.8(3) . .
Li1 Li2 C19 C18 56.1(4) . .
N2 Li2 C19 Li3 165.9(5) . .
C18 Li2 C19 Li3 63.0(3) . .
C17 Li2 C19 Li3 32.4(3) . .
C20 Li2 C19 Li3 -70.0(3) . .
C16 Li2 C19 Li3 -2.7(3) . .
B2 Li2 C19 Li3 -40.4(3) . .
Si1 Li2 C19 Li3 -137(2) . .
Si2 Li2 C19 Li3 -174.3(3) . .
Li1 Li2 C19 Li3 119.0(3) . .
N4 Li3 C19 C20 123.0(5) . .
C17 Li3 C19 C20 -102.3(3) . .
C18 Li3 C19 C20 -132.5(3) . .
C16 Li3 C19 C20 -67.1(2) . .
B2 Li3 C19 C20 -29.2(2) . .
Si4 Li3 C19 C20 90.7(13) . .
Si3 Li3 C19 C20 105.3(3) . .
Li4 Li3 C19 C20 168.3(3) . .
N4 Li3 C19 C18 -104.5(5) . .
C17 Li3 C19 C18 30.2(2) . .
C16 Li3 C19 C18 65.4(2) . .
C20 Li3 C19 C18 132.5(3) . .
B2 Li3 C19 C18 103.3(3) . .
Si4 Li3 C19 C18 -136.8(13) . .
Si3 Li3 C19 C18 -122.3(3) . .
Li4 Li3 C19 C18 -59.3(3) . .
N4 Li3 C19 Li2 -167.2(5) . .
C17 Li3 C19 Li2 -32.5(3) . .
C18 Li3 C19 Li2 -62.6(3) . .
C16 Li3 C19 Li2 2.7(3) . .
C20 Li3 C19 Li2 69.8(3) . .
B2 Li3 C19 Li2 40.6(3) . .
Si4 Li3 C19 Li2 160.5(12) . .
Si3 Li3 C19 Li2 175.1(3) . .
Li4 Li3 C19 Li2 -121.9(3) . .
C18 C19 C20 B2 -1.0(6) . .
Li2 C19 C20 B2 -57.0(4) . .
Li3 C19 C20 B2 55.8(4) . .
C18 C19 C20 Li2 55.9(4) . .
Li3 C19 C20 Li2 112.8(3) . .
C18 C19 C20 Li3 -56.8(4) . .
Li2 C19 C20 Li3 -112.8(3) . .
N3 B2 C20 C19 -179.5(4) . .
C16 B2 C20 C19 0.3(5) . .
Li3 B2 C20 C19 -53.9(4) . .
Li2 B2 C20 C19 54.6(4) . .
N3 B2 C20 Li2 125.9(4) . .
C16 B2 C20 Li2 -54.4(3) . .
Li3 B2 C20 Li2 -108.5(3) . .
N3 B2 C20 Li3 -125.6(4) . .
C16 B2 C20 Li3 54.1(3) . .
Li2 B2 C20 Li3 108.5(3) . .
N2 Li2 C20 C19 104.8(7) . .
C18 Li2 C20 C19 -28.5(2) . .
C17 Li2 C20 C19 -64.7(3) . .
C16 Li2 C20 C19 -99.9(3) . .
B2 Li2 C20 C19 -132.4(3) . .
Si1 Li2 C20 C19 167.3(5) . .
Si2 Li2 C20 C19 90.2(3) . .
Li1 Li2 C20 C19 18.5(7) . .
N2 Li2 C20 B2 -122.8(7) . .
C18 Li2 C20 B2 104.0(3) . .
C19 Li2 C20 B2 132.4(3) . .
C17 Li2 C20 B2 67.7(2) . .
C16 Li2 C20 B2 32.5(2) . .
Si1 Li2 C20 B2 -60.2(5) . .
Si2 Li2 C20 B2 -137.3(3) . .
Li1 Li2 C20 B2 150.9(7) . .
N2 Li2 C20 Li3 167.7(6) . .
C18 Li2 C20 Li3 34.4(3) . .
C19 Li2 C20 Li3 62.9(3) . .
C17 Li2 C20 Li3 -1.8(3) . .
C16 Li2 C20 Li3 -37.1(2) . .
B2 Li2 C20 Li3 -69.6(3) . .
Si1 Li2 C20 Li3 -129.8(4) . .
Si2 Li2 C20 Li3 153.1(3) . .
Li1 Li2 C20 Li3 81.3(7) . .
N4 Li3 C20 C19 -96.4(6) . .
C17 Li3 C20 C19 64.7(3) . .
C18 Li3 C20 C19 28.6(2) . .
C16 Li3 C20 C19 100.3(3) . .
B2 Li3 C20 C19 133.1(3) . .
Si4 Li3 C20 C19 -154.8(5) . .
Si3 Li3 C20 C19 -85.5(3) . .
Li4 Li3 C20 C19 -20.8(6) . .
N4 Li3 C20 B2 130.5(6) . .
C17 Li3 C20 B2 -68.4(3) . .
C18 Li3 C20 B2 -104.4(3) . .
C19 Li3 C20 B2 -133.1(3) . .
C16 Li3 C20 B2 -32.7(2) . .
Si4 Li3 C20 B2 72.2(5) . .
Si3 Li3 C20 B2 141.4(3) . .
Li4 Li3 C20 B2 -153.8(6) . .
N4 Li3 C20 Li2 -159.3(6) . .
C17 Li3 C20 Li2 1.8(3) . .
C18 Li3 C20 Li2 -34.2(3) . .
C19 Li3 C20 Li2 -62.8(3) . .
C16 Li3 C20 Li2 37.5(3) . .
B2 Li3 C20 Li2 70.2(3) . .
Si4 Li3 C20 Li2 142.4(4) . .
Si3 Li3 C20 Li2 -148.4(3) . .
Li4 Li3 C20 Li2 -83.6(6) . .
B2 N3 C21 C22 -96.6(5) . .
C23 N3 C21 C22 87.1(5) . .
B2 N3 C23 C24 -87.8(5) . .
C21 N3 C23 C24 88.5(5) . .
